data_4131440
loop_
_publ_author_name
'Gropp, Cornelius'
'Husch, Tamara'
'Trapp, Nils'
'Reiher, Markus'
'Diederich, Fran\,cois'

_publ_section_title
;
 Dispersion and Halogen-Bonding Interactions: Binding of the Axial
 Conformers of Monohalo- and (+-)-trans-1,2-Dihalocyclohexanes in
 Enantiopure Alleno-Acetylenic Cages.
;
_journal_issue 35
_journal_name_full 'Journal of the American Chemical Society'
_journal_page_first 12190
_journal_page_last 12200
_journal_paper_doi 10.1021/jacs.7b05461
_journal_volume 139
_journal_year 2017
_chemical_absolute_configuration ad
_chemical_formula_moiety 'C128 H168 O12, C6 H11 Br, C2 H3 N'
_chemical_formula_sum 'C136 H182 Br N O12'
_chemical_formula_weight 2102.73
_space_group_crystal_system orthorhombic
_space_group_IT_number 19
_space_group_name_Hall 'P 2ac 2ab'
_space_group_name_H-M_alt 'P 21 21 21'
_atom_sites_solution_hydrogens geom
_atom_sites_solution_primary dual
_audit_creation_date 2016-11-09
_audit_creation_method
;
Olex2 1.2
(compiled 2016.09.09 svn.r3337 for OlexSys, GUI svn.r5227)
;
_cell_angle_alpha 90
_cell_angle_beta 90
_cell_angle_gamma 90
_cell_formula_units_Z 4
_cell_length_a 15.4705(5)
_cell_length_b 18.2238(5)
_cell_length_c 46.4128(14)
_cell_measurement_reflns_used 9759
_cell_measurement_temperature 100.0(1)
_cell_measurement_theta_max 65.82
_cell_measurement_theta_min 3.01
_cell_volume 13085.2(7)
_computing_cell_refinement 'Bruker SAINT'
_computing_data_collection 'Bruker APEX2'
_computing_data_reduction 'Bruker SAINT'
_computing_molecular_graphics 'Olex2 (Dolomanov et al., 2009)'
_computing_publication_material 'Olex2 (Dolomanov et al., 2009)'
_computing_structure_refinement 'XL (Sheldrick, 2008)'
_computing_structure_solution 'XS (Sheldrick, 2008)'
_diffrn_ambient_temperature 100.0(1)
_diffrn_detector 'Bruker APEX2 area detector'
_diffrn_detector_area_resol_mean 8.33
_diffrn_detector_type 'CCD area detector'
_diffrn_measured_fraction_theta_full 0.995
_diffrn_measured_fraction_theta_max 0.995
_diffrn_measurement_device 'kappa-stage diffractometer'
_diffrn_measurement_device_type 'Bruker Apex2 Duo (Cu)'
_diffrn_measurement_method '\w and \f scans'
_diffrn_radiation_monochromator 'double mirror optics'
_diffrn_radiation_probe x-ray
_diffrn_radiation_type CuK\a
_diffrn_radiation_wavelength 1.54178
_diffrn_reflns_av_R_equivalents 0.0663
_diffrn_reflns_av_unetI/netI 0.0378
_diffrn_reflns_Laue_measured_fraction_full 0.995
_diffrn_reflns_Laue_measured_fraction_max 0.995
_diffrn_reflns_limit_h_max 18
_diffrn_reflns_limit_h_min -18
_diffrn_reflns_limit_k_max 21
_diffrn_reflns_limit_k_min -20
_diffrn_reflns_limit_l_max 49
_diffrn_reflns_limit_l_min -55
_diffrn_reflns_number 172129
_diffrn_reflns_point_group_measured_fraction_full 0.992
_diffrn_reflns_point_group_measured_fraction_max 0.992
_diffrn_reflns_theta_full 67.009
_diffrn_reflns_theta_max 67.009
_diffrn_reflns_theta_min 2.605
_diffrn_source 'microfocus sealed X-ray tube'
_diffrn_source_type 'Incoatec I\ms'
_diffrn_standards_number 0
_exptl_absorpt_coefficient_mu 0.855
_exptl_absorpt_correction_T_max 0.6768
_exptl_absorpt_correction_T_min 0.5823
_exptl_absorpt_correction_type multi-scan
_exptl_absorpt_process_details
;
SADABS-2014/5 (Bruker,2014/5) was used for absorption correction.
wR2(int) was 0.0982 before and 0.0746 after correction.
The Ratio of minimum to maximum transmission is 0.8604.
The \l/2 correction factor is 0.00150.
;
_exptl_crystal_colour 'clear colourless'
_exptl_crystal_colour_lustre clear
_exptl_crystal_colour_primary colourless
_exptl_crystal_density_diffrn 1.067
_exptl_crystal_description block
_exptl_crystal_F_000 4544
_exptl_crystal_size_max 0.17
_exptl_crystal_size_mid 0.08
_exptl_crystal_size_min 0.06
_refine_diff_density_max 0.640
_refine_diff_density_min -0.554
_refine_diff_density_rms 0.050
_refine_ls_abs_structure_details
;
 Flack x determined using 8723 quotients [(I+)-(I-)]/[(I+)+(I-)]
 (Parsons, Flack and Wagner, Acta Cryst. B69 (2013) 249-259).
;
_refine_ls_abs_structure_Flack 0.014(4)
_refine_ls_extinction_method none
_refine_ls_goodness_of_fit_ref 1.068
_refine_ls_hydrogen_treatment constr
_refine_ls_matrix_type full
_refine_ls_number_parameters 1440
_refine_ls_number_reflns 23174
_refine_ls_number_restraints 176
_refine_ls_restrained_S_all 1.076
_refine_ls_R_factor_all 0.0533
_refine_ls_R_factor_gt 0.0476
_refine_ls_shift/su_max 0.001
_refine_ls_shift/su_mean 0.000
_refine_ls_structure_factor_coef Fsqd
_refine_ls_weighting_details 'w=1/[\s^2^(Fo^2^)+(0.0688P)^2^+4.7276P] where P=(Fo^2^+2Fc^2^)/3'
_refine_ls_weighting_scheme calc
_refine_ls_wR_factor_gt 0.1218
_refine_ls_wR_factor_ref 0.1260
_reflns_Friedel_coverage 0.836
_reflns_Friedel_fraction_full 0.989
_reflns_Friedel_fraction_max 0.989
_reflns_number_gt 21167
_reflns_number_total 23174
_reflns_threshold_expression 'I > 2\s(I)'
_cod_data_source_file ja7b05461_si_009.cif
_cod_data_source_block cu_d160815_35_1_0m
_cod_database_code 4131440
_shelx_space_group_comment
;
The symmetry employed for this shelxl refinement is uniquely defined
by the following loop, which should always be used as a source of
symmetry information in preference to the above space-group names.
They are only intended as comments.
;
_shelx_estimated_absorpt_t_max 0.950
_shelx_estimated_absorpt_t_min 0.868
_olex2_refinement_description
;
1. Fixed Uiso
 At 1.2 times of:
  All C(H) groups, All C(H,H) groups, All C(H,H,H,H) groups
 At 1.5 times of:
  All C(H,H,H) groups, All O(H) groups
2. Restrained distances
 C4-C3 \\sim C3-C2 \\sim C3-C2A \\sim C2-C1 \\sim C2A-C1A
 with sigma of 0.02
 C1-C3 \\sim C1A-C3 \\sim C2-C4 \\sim C2A-C4
 with sigma of 0.02
 C11-C10 \\sim C9A-C10 \\sim C9-C10 \\sim C9A-C8A \\sim C9-C8 \\sim C8A-C7A
\\sim C8-C7
 with sigma of 0.02
 C7-C9 \\sim C7A-C9A \\sim C8-C10 \\sim C8A-C10 \\sim C9-C11 \\sim C9A-C11
 with sigma of 0.02
3. Rigid bond restraints
 C3, C4, C1, C2, C1A, C2A
 with sigma for 1-2 distances of 0.01 and sigma for 1-3 distances of 0.01
 C10, C11, C7, C8, C9, C7A, C8A, C9A
 with sigma for 1-2 distances of 0.01 and sigma for 1-3 distances of 0.01
4. Uiso/Uaniso restraints and constraints
Uanis(C9) \\sim Ueq, Uanis(C9A) \\sim Ueq, Uanis(C8) \\sim Ueq, Uanis(C8A)
\\sim Ueq, Uanis(C7) \\sim Ueq, Uanis(C7A) \\sim Ueq: with sigma of 0.04 and
sigma for terminal atoms of 0.08
5. Rigid body (RIGU) restrains
 C3, C4, C1, C2, C1A, C2A
 with sigma for 1-2 distances of 0.004 and sigma for 1-3 distances of 0.004
 C10, C11, C7, C8, C9, C7A, C8A, C9A
 with sigma for 1-2 distances of 0.004 and sigma for 1-3 distances of 0.004
6. Others
 Sof(H3BC)=Sof(H3BD)=Sof(H10C)=Sof(H10D)=Sof(C1A)=Sof(H1AA)=Sof(H1AB)=
 Sof(H1AC)=Sof(C2A)=Sof(H2AA)=Sof(H2AB)=Sof(C7A)=Sof(H7AA)=Sof(H7AB)=Sof(H7AC)=
 Sof(C8A)=Sof(H8AA)=Sof(H8AB)=Sof(C9A)=Sof(H9AA)=Sof(H9AB)=1-FVAR(1)
 Sof(H3AA)=Sof(H3AB)=Sof(H10A)=Sof(H10B)=Sof(C1)=Sof(H1A)=Sof(H1B)=Sof(H1C)=
 Sof(C2)=Sof(H2A)=Sof(H2B)=Sof(C7)=Sof(H7A)=Sof(H7B)=Sof(H7C)=Sof(C8)=Sof(H8A)=
 Sof(H8B)=Sof(C9)=Sof(H9A)=Sof(H9B)=FVAR(1)
7.a Ternary CH refined with riding coordinates:
 C28(H28), C38(H38), C51(H51), C61(H61), C1B(H1BA)
7.b Secondary CH2 refined with riding coordinates:
 C3(H3AA,H3AB), C3(H3BC,H3BD), C4(H4A,H4B), C5(H5A,H5B), C6(H6A,H6B), C10(H10A,
 H10B), C10(H10C,H10D), C11(H11A,H11B), C12(H12A,H12B), C14(H14A,H14B),
 C15(H15A,H15B), C16(H16A,H16B), C17(H17A,H17B), C18(H18A,H18B), C20(H20A,H20B),
  C21(H21A,H21B), C22(H22A,H22B), C23(H23A,H23B), C24(H24A,H24B), C66(H66A,
 H66B), C70(H70A,H70B), C74(H74A,H74B), C92(H92A,H92B), C2(H2A,H2B), C8(H8A,
 H8B), C9(H9A,H9B), C2A(H2AA,H2AB), C8A(H8AA,H8AB), C9A(H9AA,H9AB), C2B(H2BA,
 H2BB), C3B(H3BA,H3BB), C4B(H4BA,H4BB), C5B(H5BA,H5BB), C6B(H6BA,H6BB)
7.c Aromatic/amide H refined with riding coordinates:
 C26(H26), C31(H31), C48(H48), C72(H72)
7.d Idealised Me refined as rotating group:
 C13(H13A,H13B,H13C), C19(H19A,H19B,H19C), C87(H87A,H87B,H87C), C90(H90A,H90B,
 H90C), C93(H93A,H93B,H93C), C94(H94A,H94B,H94C), C96(H96A,H96B,H96C), C98(H98A,
 H98B,H98C), C99(H99A,H99B,H99C), C101(H10E,H10F,H10G), C102(H10H,H10I,H10J),
 C104(H10K,H10L,H10M), C106(H10N,H10O,H10P), C107(H10Q,H10R,H10S), C108(H10T,
 H10U,H10V), C110(H11C,H11D,H11E), C111(H11F,H11G,H11H), C112(H11I,H11J,H11K),
 C113(H11L,H11M,H11N), C114(H11O,H11P,H11Q), C115(H11R,H11S,H11T), C116(H11U,
 H11V,H11W), C117(H11X,H11Y,H), C118(H11Z,HA,HB), C119(H11,HC,HD), C120(H12C,
 H12D,H12E), C121(H12F,H12G,H12H), C122(H12I,H12J,H12K), C123(H12L,H12M,H12N),
 C124(H12O,H12P,H12Q), C125(H12R,H12S,H12T), C126(H12U,H12V,H12W), C127(H12X,
 H12Y,HE), C128(H12Z,HF,HG), C1(H1A,H1B,H1C), C7(H7A,H7B,H7C), C1A(H1AA,H1AB,
 H1AC), C7A(H7AA,H7AB,H7AC), C7B(H7BA,H7BB,H7BC)
7.e Idealised tetrahedral OH refined as rotating group:
 O1(H1), O2(H2), O3(H3), O4(H4)
;
_shelx_shelxl_version_number 2014/7
_olex2_date_sample_data_collection 2016-11-04
_olex2_date_sample_submission 2016-11-04
_olex2_submission_original_sample_id d160815_35_1
_olex2_submission_special_instructions 'No special instructions were received'

loop_
_space_group_symop_operation_xyz
'x, y, z'
'-x+1/2, -y, z+1/2'
'-x, y+1/2, -z+1/2'
'x+1/2, -y+1/2, -z'

loop_
_atom_site_label
_atom_site_type_symbol
_atom_site_fract_x
_atom_site_fract_y
_atom_site_fract_z
_atom_site_U_iso_or_equiv
_atom_site_adp_type
_atom_site_occupancy
_atom_site_site_symmetry_order
_atom_site_calc_flag
_atom_site_refinement_flags_posn
_atom_site_refinement_flags_adp
_atom_site_refinement_flags_occupancy
_atom_site_disorder_assembly
_atom_site_disorder_group
O1 O 0.69708(17) 0.45596(17) 0.48173(7) 0.0449(7) Uani 1 1 d . . . . .
H1 H 0.6768 0.4987 0.4811 0.067 Uiso 1 1 calc GR . . . .
O2 O 0.66567(18) 0.60138(14) 0.47057(6) 0.0362(6) Uani 1 1 d . . . . .
H2 H 0.7084 0.6184 0.4616 0.054 Uiso 1 1 calc GR . . . .
O3 O 0.82303(16) 0.62241(14) 0.44457(6) 0.0334(6) Uani 1 1 d . . . . .
H3 H 0.8464 0.5812 0.4469 0.050 Uiso 1 1 calc GR . . . .
O4 O 0.86340(17) 0.47521(14) 0.46064(7) 0.0371(6) Uani 1 1 d . . . . .
H4 H 0.8150 0.4587 0.4657 0.056 Uiso 1 1 calc GR . . . .
O5 O 0.43763(15) 0.32525(13) 0.33413(6) 0.0276(5) Uani 1 1 d . . . . .
O6 O 0.33498(15) 0.41283(13) 0.34779(5) 0.0262(5) Uani 1 1 d . . . . .
O7 O 0.34125(15) 0.67402(13) 0.35004(5) 0.0253(5) Uani 1 1 d . . . . .
O8 O 0.43961(15) 0.76415(12) 0.33448(5) 0.0256(5) Uani 1 1 d . . . . .
O9 O 0.71973(15) 0.76492(13) 0.29272(5) 0.0258(5) Uani 1 1 d . . . . .
O10 O 0.82104(15) 0.67661(13) 0.27756(5) 0.0267(5) Uani 1 1 d . . . . .
O11 O 0.82237(16) 0.41492(13) 0.27937(6) 0.0302(6) Uani 1 1 d . . . . .
O12 O 0.72160(16) 0.32671(13) 0.29516(6) 0.0301(6) Uani 1 1 d . . . . .
C3 C 0.1049(3) 0.4518(3) 0.22166(14) 0.0734(16) Uani 1 1 d D U . . .
H3AA H 0.0894 0.4870 0.2371 0.088 Uiso 0.560(10) 1 calc R . P A 1
H3AB H 0.0935 0.4762 0.2030 0.088 Uiso 0.560(10) 1 calc R . P A 1
H3BC H 0.0773 0.4111 0.2324 0.088 Uiso 0.440(10) 1 calc R . P A 2
H3BD H 0.0967 0.4959 0.2338 0.088 Uiso 0.440(10) 1 calc R . P A 2
C4 C 0.1999(3) 0.4360(2) 0.22370(10) 0.0442(10) Uani 1 1 d D U . . .
H4A H 0.2319 0.4778 0.2153 0.053 Uiso 1 1 calc R . . . .
H4B H 0.2128 0.3921 0.2119 0.053 Uiso 1 1 calc R . . . .
C5 C 0.2331(2) 0.4229(2) 0.25396(9) 0.0328(8) Uani 1 1 d . . . . .
H5A H 0.2024 0.3801 0.2623 0.039 Uiso 1 1 calc R . . . .
H5B H 0.2190 0.4662 0.2660 0.039 Uiso 1 1 calc R . . . .
C6 C 0.3300(2) 0.40894(19) 0.25559(8) 0.0271(7) Uani 1 1 d . . . . .
H6A H 0.3604 0.4483 0.2450 0.032 Uiso 1 1 calc R . . . .
H6B H 0.3430 0.3619 0.2459 0.032 Uiso 1 1 calc R . . . .
C10 C 0.1735(3) 0.6764(3) 0.23331(10) 0.0436(10) Uani 1 1 d D U . . .
H10A H 0.1845 0.6270 0.2252 0.052 Uiso 0.560(10) 1 calc R . P A 1
H10B H 0.1962 0.7130 0.2195 0.052 Uiso 0.560(10) 1 calc R . P A 1
H10C H 0.1974 0.7127 0.2196 0.052 Uiso 0.440(10) 1 calc R . P A 2
H10D H 0.1855 0.6270 0.2254 0.052 Uiso 0.440(10) 1 calc R . P A 2
C11 C 0.2212(2) 0.6838(2) 0.26159(9) 0.0373(9) Uani 1 1 d D U . . .
H11A H 0.2054 0.6419 0.2741 0.045 Uiso 1 1 calc R . . . .
H11B H 0.2014 0.7292 0.2713 0.045 Uiso 1 1 calc R . . . .
C12 C 0.3195(2) 0.6865(2) 0.25890(8) 0.0272(8) Uani 1 1 d . . . . .
H12A H 0.3364 0.7316 0.2484 0.033 Uiso 1 1 calc R . . . .
H12B H 0.3395 0.6438 0.2475 0.033 Uiso 1 1 calc R . . . .
C13 C 0.7938(5) 0.7045(5) 0.08815(14) 0.088(2) Uani 1 1 d . . . . .
H13A H 0.7733 0.7092 0.0682 0.133 Uiso 1 1 calc GR . . . .
H13B H 0.8394 0.6673 0.0890 0.133 Uiso 1 1 calc GR . . . .
H13C H 0.8167 0.7517 0.0947 0.133 Uiso 1 1 calc GR . . . .
C14 C 0.7189(4) 0.6816(4) 0.10748(12) 0.0709(17) Uani 1 1 d . . . . .
H14A H 0.6685 0.7136 0.1037 0.085 Uiso 1 1 calc R . . . .
H14B H 0.7020 0.6305 0.1029 0.085 Uiso 1 1 calc R . . . .
C15 C 0.7429(4) 0.6867(4) 0.13765(11) 0.0697(17) Uani 1 1 d . . . . .
H15A H 0.7640 0.7370 0.1415 0.084 Uiso 1 1 calc R . . . .
H15B H 0.7916 0.6526 0.1412 0.084 Uiso 1 1 calc R . . . .
C16 C 0.6693(3) 0.6689(3) 0.15956(9) 0.0460(11) Uani 1 1 d . . . . .
H16A H 0.6193 0.7015 0.1559 0.055 Uiso 1 1 calc R . . . .
H16B H 0.6499 0.6176 0.1568 0.055 Uiso 1 1 calc R . . . .
C17 C 0.7002(3) 0.6791(2) 0.19012(8) 0.0353(9) Uani 1 1 d . . . . .
H17A H 0.7343 0.7250 0.1911 0.042 Uiso 1 1 calc R . . . .
H17B H 0.7395 0.6381 0.1950 0.042 Uiso 1 1 calc R . . . .
C18 C 0.6286(2) 0.6827(2) 0.21277(8) 0.0274(8) Uani 1 1 d . . . . .
H18A H 0.5934 0.7274 0.2097 0.033 Uiso 1 1 calc R . . . .
H18B H 0.5903 0.6395 0.2107 0.033 Uiso 1 1 calc R . . . .
C19 C 0.7883(6) 0.4650(5) 0.08815(15) 0.101(3) Uani 1 1 d . . . . .
H19A H 0.7643 0.4725 0.0688 0.151 Uiso 1 1 calc GR . . . .
H19B H 0.8292 0.4240 0.0878 0.151 Uiso 1 1 calc GR . . . .
H19C H 0.8183 0.5097 0.0944 0.151 Uiso 1 1 calc GR . . . .
C20 C 0.7141(5) 0.4476(4) 0.10952(13) 0.0768(17) Uani 1 1 d . . . . .
H20A H 0.6680 0.4847 0.1072 0.092 Uiso 1 1 calc R . . . .
H20B H 0.6892 0.3991 0.1046 0.092 Uiso 1 1 calc R . . . .
C21 C 0.7420(4) 0.4466(3) 0.13943(10) 0.0539(12) Uani 1 1 d . . . . .
H21A H 0.7669 0.4951 0.1443 0.065 Uiso 1 1 calc R . . . .
H21B H 0.7885 0.4096 0.1416 0.065 Uiso 1 1 calc R . . . .
C22 C 0.6700(3) 0.4292(2) 0.16101(9) 0.0437(10) Uani 1 1 d . . . . .
H22A H 0.6276 0.4699 0.1610 0.052 Uiso 1 1 calc R . . . .
H22B H 0.6396 0.3841 0.1547 0.052 Uiso 1 1 calc R . . . .
C23 C 0.7029(3) 0.4183(2) 0.19099(9) 0.0379(9) Uani 1 1 d . . . . .
H23A H 0.7363 0.4624 0.1967 0.045 Uiso 1 1 calc R . . . .
H23B H 0.7432 0.3761 0.1910 0.045 Uiso 1 1 calc R . . . .
C24 C 0.6330(2) 0.40465(19) 0.21364(8) 0.0285(8) Uani 1 1 d . . . . .
H24A H 0.5885 0.4436 0.2122 0.034 Uiso 1 1 calc R . . . .
H24B H 0.6046 0.3570 0.2097 0.034 Uiso 1 1 calc R . . . .
C25 C 0.3456(2) 0.47807(17) 0.33288(8) 0.0225(7) Uani 1 1 d . . . . .
C26 C 0.36121(19) 0.5455(2) 0.28935(7) 0.0224(6) Uani 1 1 d . . . . .
H26 H 0.3695 0.5462 0.2691 0.027 Uiso 1 1 calc R . . . .
C27 C 0.3553(2) 0.47811(18) 0.30311(8) 0.0226(7) Uani 1 1 d . . . . .
C28 C 0.6668(2) 0.68409(18) 0.24311(7) 0.0235(7) Uani 1 1 d . . . . .
H28 H 0.7135 0.7220 0.2431 0.028 Uiso 1 1 calc R . . . .
C29 C 0.6067(2) 0.38294(18) 0.26758(8) 0.0252(7) Uani 1 1 d . . . . .
C30 C 0.6030(2) 0.70594(18) 0.26665(7) 0.0240(7) Uani 1 1 d . . . . .
C31 C 0.5156(2) 0.68885(18) 0.26579(7) 0.0222(7) Uani 1 1 d . . . . .
H31 H 0.4935 0.6641 0.2494 0.027 Uiso 1 1 calc R . . . .
C32 C 0.6358(2) 0.34993(18) 0.29256(8) 0.0262(7) Uani 1 1 d . . . . .
C33 C 0.6342(2) 0.74160(18) 0.29107(8) 0.0240(7) Uani 1 1 d . . . . .
C34 C 0.6394(2) 0.82330(19) 0.36094(8) 0.0269(7) Uani 1 1 d . . . . .
C35 C 0.5802(2) 0.76005(18) 0.31398(8) 0.0235(7) Uani 1 1 d . . . . .
C36 C 0.7089(2) 0.61170(19) 0.25185(8) 0.0236(7) Uani 1 1 d . . . . .
C37 C 0.2838(2) 0.6081(2) 0.45012(8) 0.0291(8) Uani 1 1 d . . . . .
C38 C 0.3636(2) 0.68580(19) 0.28835(8) 0.0245(7) Uani 1 1 d . . . . .
H38 H 0.3332 0.7231 0.3005 0.029 Uiso 1 1 calc R . . . .
C39 C 0.3299(2) 0.5420(2) 0.43628(7) 0.0257(7) Uani 1 1 d . . . . .
C40 C 0.3555(2) 0.61265(19) 0.30408(8) 0.0230(7) Uani 1 1 d . . . . .
C41 C 0.3351(2) 0.5402(2) 0.40550(8) 0.0262(7) Uani 1 1 d . . . . .
C42 C 1.0302(2) 0.6693(2) 0.36952(8) 0.0296(8) Uani 1 1 d . . . . .
C43 C 0.4929(2) 0.34968(18) 0.31237(8) 0.0242(7) Uani 1 1 d . . . . .
C44 C 0.3613(2) 0.4869(2) 0.45138(8) 0.0283(8) Uani 1 1 d . . . . .
C45 C 0.4603(2) 0.38397(18) 0.28792(8) 0.0233(7) Uani 1 1 d . . . . .
C46 C 1.0207(2) 0.6100(2) 0.35416(8) 0.0321(8) Uani 1 1 d . . . . .
C47 C 0.3480(2) 0.61004(18) 0.33385(8) 0.0236(7) Uani 1 1 d . . . . .
C48 C 0.5185(2) 0.40029(18) 0.26602(8) 0.0243(7) Uani 1 1 d . . . . .
H48 H 0.4976 0.4243 0.2492 0.029 Uiso 1 1 calc R . . . .
C49 C 0.6132(2) 0.79529(18) 0.33916(8) 0.0254(7) Uani 1 1 d . . . . .
C50 C 0.8186(2) 0.5464(2) 0.27911(7) 0.0259(7) Uani 1 1 d . . . . .
C51 C 0.6702(2) 0.40380(18) 0.24410(8) 0.0257(7) Uani 1 1 d . . . . .
H51 H 0.7177 0.3666 0.2444 0.031 Uiso 1 1 calc R . . . .
C52 C 0.7824(2) 0.47941(19) 0.27035(8) 0.0252(7) Uani 1 1 d . . . . .
C53 C 0.34340(19) 0.5432(2) 0.34878(7) 0.0234(6) Uani 1 1 d . . . . .
C54 C 0.4588(2) 0.70667(18) 0.28821(8) 0.0240(7) Uani 1 1 d . . . . .
C55 C 0.4927(2) 0.74189(18) 0.31211(8) 0.0241(7) Uani 1 1 d . . . . .
C56 C 0.6081(2) 0.7780(2) 0.45339(8) 0.0301(8) Uani 1 1 d . . . . .
C57 C 0.6366(2) 0.84810(19) 0.41072(8) 0.0286(8) Uani 1 1 d . . . . .
C58 C 0.7817(2) 0.61149(19) 0.26950(8) 0.0260(7) Uani 1 1 d . . . . .
C59 C 0.3383(2) 0.5420(2) 0.37950(7) 0.0247(7) Uani 1 1 d . . . . .
C60 C 1.0893(2) 0.7330(2) 0.36075(9) 0.0330(8) Uani 1 1 d . . . . .
C61 C 0.3652(2) 0.40595(18) 0.28641(8) 0.0242(7) Uani 1 1 d . . . . .
H61 H 0.3315 0.3677 0.2970 0.029 Uiso 1 1 calc R . . . .
C62 C 0.7491(3) 0.2462(2) 0.39716(9) 0.0341(9) Uani 1 1 d . . . . .
C63 C 0.8885(2) 0.6788(2) 0.44455(8) 0.0299(8) Uani 1 1 d . . . . .
C64 C 1.0107(2) 0.5496(2) 0.33870(7) 0.0296(7) Uani 1 1 d . . . . .
C65 C 0.6741(2) 0.85873(19) 0.38599(8) 0.0266(7) Uani 1 1 d . . . . .
C66 C 0.7835(2) 0.3808(2) 0.30337(9) 0.0305(8) Uani 1 1 d . . . . .
H66A H 0.7547 0.4185 0.3153 0.037 Uiso 1 1 calc R . . . .
H66B H 0.8289 0.3574 0.3153 0.037 Uiso 1 1 calc R . . . .
C67 C 0.9448(2) 0.5490(2) 0.31683(8) 0.0293(7) Uani 1 1 d . . . . .
C68 C 0.8600(2) 0.3099(2) 0.42250(9) 0.0329(8) Uani 1 1 d . . . . .
C69 C 0.9389(2) 0.6751(2) 0.41760(8) 0.0295(8) Uani 1 1 d . . . . .
C70 C 0.7829(2) 0.7127(2) 0.30129(8) 0.0289(8) Uani 1 1 d . . . . .
H70A H 0.8286 0.7379 0.3125 0.035 Uiso 1 1 calc R . . . .
H70B H 0.7556 0.6758 0.3140 0.035 Uiso 1 1 calc R . . . .
C71 C 0.9810(2) 0.6738(2) 0.39598(8) 0.0302(8) Uani 1 1 d . . . . .
C72 C 0.6739(2) 0.5441(2) 0.24408(7) 0.0244(6) Uani 1 1 d . . . . .
H72 H 0.6230 0.5435 0.2326 0.029 Uiso 1 1 calc R . . . .
C73 C 0.5490(3) 0.4194(2) 0.48450(9) 0.0337(8) Uani 1 1 d . . . . .
C74 C 0.4127(2) 0.37614(19) 0.35551(8) 0.0273(7) Uani 1 1 d . . . . .
H74A H 0.4593 0.4127 0.3582 0.033 Uiso 1 1 calc R . . . .
H74B H 0.4041 0.3501 0.3740 0.033 Uiso 1 1 calc R . . . .
C75 C 0.8862(3) 0.3589(2) 0.43764(9) 0.0344(8) Uani 1 1 d . . . . .
C76 C 0.5929(2) 0.84036(19) 0.43495(8) 0.0292(8) Uani 1 1 d . . . . .
C77 C 0.7100(2) 0.47745(19) 0.25236(8) 0.0247(7) Uani 1 1 d . . . . .
C78 C 0.7542(2) 0.9082(2) 0.38129(8) 0.0300(8) Uani 1 1 d . . . . .
C79 C 0.6678(2) 0.2404(2) 0.38949(9) 0.0321(8) Uani 1 1 d . . . . .
C80 C 0.6161(2) 0.7251(2) 0.46852(8) 0.0324(8) Uani 1 1 d . . . . .
C81 C 0.6250(2) 0.6589(2) 0.48674(9) 0.0321(8) Uani 1 1 d . . . . .
C82 C 0.8314(3) 0.2514(2) 0.40410(8) 0.0321(8) Uani 1 1 d . . . . .
C83 C 0.8894(2) 0.5473(2) 0.29895(8) 0.0282(7) Uani 1 1 d . . . . .
C84 C 0.3872(2) 0.4318(2) 0.46740(8) 0.0292(8) Uani 1 1 d . . . . .
C85 C 0.9226(2) 0.4157(2) 0.45689(9) 0.0351(9) Uani 1 1 d . . . . .
C86 C 0.4753(2) 0.4264(2) 0.47674(8) 0.0308(8) Uani 1 1 d . . . . .
C87 C 0.3259(2) 0.6788(2) 0.43925(9) 0.0343(8) Uani 1 1 d . . . . .
H87A H 0.3863 0.6804 0.4455 0.051 Uiso 1 1 calc GR . . . .
H87B H 0.2949 0.7212 0.4471 0.051 Uiso 1 1 calc GR . . . .
H87C H 0.3232 0.6802 0.4182 0.051 Uiso 1 1 calc GR . . . .
C88 C 0.5804(2) 0.33310(18) 0.31544(8) 0.0254(7) Uani 1 1 d . . . . .
C89 C 0.6390(2) 0.2751(2) 0.36338(9) 0.0314(8) Uani 1 1 d . . . . .
C90 C 0.1883(2) 0.6051(2) 0.44127(9) 0.0353(9) Uani 1 1 d . . . . .
H90A H 0.1839 0.6046 0.4202 0.053 Uiso 1 1 calc GR . . . .
H90B H 0.1582 0.6484 0.4488 0.053 Uiso 1 1 calc GR . . . .
H90C H 0.1617 0.5606 0.4491 0.053 Uiso 1 1 calc GR . . . .
C91 C 0.5242(3) 0.8962(2) 0.44440(9) 0.0347(8) Uani 1 1 d . . . . .
C92 C 0.4200(2) 0.71100(19) 0.35581(8) 0.0273(8) Uani 1 1 d . . . . .
H92A H 0.4160 0.7354 0.3748 0.033 Uiso 1 1 calc R . . . .
H92B H 0.4675 0.6747 0.3568 0.033 Uiso 1 1 calc R . . . .
C93 C 0.2896(3) 0.6046(2) 0.48290(9) 0.0391(9) Uani 1 1 d . . . . .
H93A H 0.2637 0.5587 0.4897 0.059 Uiso 1 1 calc GR . . . .
H93B H 0.2585 0.6463 0.4913 0.059 Uiso 1 1 calc GR . . . .
H93C H 0.3504 0.6065 0.4888 0.059 Uiso 1 1 calc GR . . . .
C94 C 1.1295(3) 0.7180(3) 0.33144(10) 0.0417(10) Uani 1 1 d . . . . .
H94A H 1.1636 0.6727 0.3323 0.063 Uiso 1 1 calc GR . . . .
H94B H 1.1671 0.7590 0.3261 0.063 Uiso 1 1 calc GR . . . .
H94C H 1.0837 0.7126 0.3170 0.063 Uiso 1 1 calc GR . . . .
C95 C 0.6119(2) 0.30078(19) 0.34145(9) 0.0298(8) Uani 1 1 d . . . . .
C96 C 0.8275(3) 0.8619(2) 0.36877(10) 0.0404(10) Uani 1 1 d . . . . .
H96A H 0.8412 0.8217 0.3821 0.061 Uiso 1 1 calc GR . . . .
H96B H 0.8788 0.8927 0.3661 0.061 Uiso 1 1 calc GR . . . .
H96C H 0.8095 0.8416 0.3502 0.061 Uiso 1 1 calc GR . . . .
C97 C 0.6374(3) 0.4089(2) 0.49604(9) 0.0366(9) Uani 1 1 d . . . . .
C98 C 0.9483(3) 0.6669(3) 0.47005(9) 0.0447(10) Uani 1 1 d . . . . .
H98A H 0.9146 0.6678 0.4879 0.067 Uiso 1 1 calc GR . . . .
H98B H 0.9918 0.7060 0.4706 0.067 Uiso 1 1 calc GR . . . .
H98C H 0.9772 0.6193 0.4681 0.067 Uiso 1 1 calc GR . . . .
C99 C 0.7287(3) 0.9682(2) 0.35986(9) 0.0357(9) Uani 1 1 d . . . . .
H99A H 0.7096 0.9455 0.3418 0.054 Uiso 1 1 calc GR . . . .
H99B H 0.7786 0.9999 0.3561 0.054 Uiso 1 1 calc GR . . . .
H99C H 0.6814 0.9975 0.3679 0.054 Uiso 1 1 calc GR . . . .
C100 C 0.8994(3) 0.1965(2) 0.39310(8) 0.0329(8) Uani 1 1 d . . . . .
C101 C 1.1608(3) 0.7415(2) 0.38363(10) 0.0389(9) Uani 1 1 d . . . . .
H10E H 1.1345 0.7537 0.4022 0.058 Uiso 1 1 calc GR . . . .
H10F H 1.2003 0.7808 0.3779 0.058 Uiso 1 1 calc GR . . . .
H10G H 1.1929 0.6953 0.3854 0.058 Uiso 1 1 calc GR . . . .
C102 C 0.8579(3) 0.1414(2) 0.37261(10) 0.0441(10) Uani 1 1 d . . . . .
H10H H 0.8116 0.1150 0.3827 0.066 Uiso 1 1 calc GR . . . .
H10I H 0.9016 0.1063 0.3660 0.066 Uiso 1 1 calc GR . . . .
H10J H 0.8337 0.1674 0.3560 0.066 Uiso 1 1 calc GR . . . .
C103 C 1.0664(2) 0.4809(2) 0.34240(9) 0.0326(8) Uani 1 1 d . . . . .
C104 C 0.5356(3) 0.6293(2) 0.49413(10) 0.0398(9) Uani 1 1 d . . . . .
H10K H 0.5055 0.6154 0.4764 0.060 Uiso 1 1 calc GR . . . .
H10L H 0.5024 0.6672 0.5042 0.060 Uiso 1 1 calc GR . . . .
H10M H 0.5415 0.5861 0.5066 0.060 Uiso 1 1 calc GR . . . .
C105 C 0.3252(3) 0.3695(2) 0.47687(9) 0.0367(9) Uani 1 1 d . . . . .
C106 C 0.7817(3) 0.9422(2) 0.40989(9) 0.0390(9) Uani 1 1 d . . . . .
H10N H 0.7349 0.9733 0.4173 0.058 Uiso 1 1 calc GR . . . .
H10O H 0.8337 0.9720 0.4070 0.058 Uiso 1 1 calc GR . . . .
H10P H 0.7940 0.9032 0.4238 0.058 Uiso 1 1 calc GR . . . .
C107 C 1.1203(2) 0.4716(2) 0.31511(9) 0.0389(9) Uani 1 1 d . . . . .
H10Q H 1.0819 0.4662 0.2985 0.058 Uiso 1 1 calc GR . . . .
H10R H 1.1567 0.4278 0.3169 0.058 Uiso 1 1 calc GR . . . .
H10S H 1.1571 0.5149 0.3124 0.058 Uiso 1 1 calc GR . . . .
C108 C 0.5133(3) 0.9556(3) 0.42175(10) 0.0481(10) Uani 1 1 d . . . . .
H10T H 0.5682 0.9817 0.4192 0.072 Uiso 1 1 calc GR . . . .
H10U H 0.4686 0.9903 0.4280 0.072 Uiso 1 1 calc GR . . . .
H10V H 0.4960 0.9332 0.4034 0.072 Uiso 1 1 calc GR . . . .
C109 C 0.6001(3) 0.1977(2) 0.40720(10) 0.0423(10) Uani 1 1 d . . . . .
C110 C 0.9385(3) 0.1556(2) 0.41867(10) 0.0431(10) Uani 1 1 d . . . . .
H11C H 0.9641 0.1910 0.4321 0.065 Uiso 1 1 calc GR . . . .
H11D H 0.9833 0.1219 0.4118 0.065 Uiso 1 1 calc GR . . . .
H11E H 0.8931 0.1277 0.4286 0.065 Uiso 1 1 calc GR . . . .
C111 C 0.4378(3) 0.8550(2) 0.44831(10) 0.0414(10) Uani 1 1 d . . . . .
H11F H 0.4205 0.8329 0.4299 0.062 Uiso 1 1 calc GR . . . .
H11G H 0.3932 0.8895 0.4547 0.062 Uiso 1 1 calc GR . . . .
H11H H 0.4449 0.8163 0.4628 0.062 Uiso 1 1 calc GR . . . .
C112 C 0.2347(3) 0.3827(3) 0.46519(11) 0.0464(11) Uani 1 1 d . . . . .
H11I H 0.2119 0.4286 0.4731 0.070 Uiso 1 1 calc GR . . . .
H11J H 0.1970 0.3419 0.4708 0.070 Uiso 1 1 calc GR . . . .
H11K H 0.2369 0.3861 0.4441 0.070 Uiso 1 1 calc GR . . . .
C113 C 1.0082(3) 0.4141(2) 0.34665(11) 0.0469(11) Uani 1 1 d . . . . .
H11L H 0.9709 0.4220 0.3634 0.070 Uiso 1 1 calc GR . . . .
H11M H 1.0440 0.3705 0.3498 0.070 Uiso 1 1 calc GR . . . .
H11N H 0.9725 0.4070 0.3294 0.070 Uiso 1 1 calc GR . . . .
C114 C 0.3595(3) 0.2963(2) 0.46539(12) 0.0489(11) Uani 1 1 d . . . . .
H11O H 0.3628 0.2983 0.4443 0.073 Uiso 1 1 calc GR . . . .
H11P H 0.3204 0.2566 0.4712 0.073 Uiso 1 1 calc GR . . . .
H11Q H 0.4172 0.2872 0.4733 0.073 Uiso 1 1 calc GR . . . .
C115 C 0.5538(3) 0.9302(2) 0.47283(10) 0.0464(11) Uani 1 1 d . . . . .
H11R H 0.5669 0.8912 0.4867 0.070 Uiso 1 1 calc GR . . . .
H11S H 0.5078 0.9615 0.4805 0.070 Uiso 1 1 calc GR . . . .
H11T H 0.6058 0.9598 0.4695 0.070 Uiso 1 1 calc GR . . . .
C116 C 0.9436(3) 0.3815(3) 0.48605(11) 0.0502(11) Uani 1 1 d . . . . .
H11U H 0.9673 0.4192 0.4989 0.075 Uiso 1 1 calc GR . . . .
H11V H 0.9863 0.3423 0.4835 0.075 Uiso 1 1 calc GR . . . .
H11W H 0.8908 0.3611 0.4945 0.075 Uiso 1 1 calc GR . . . .
C117 C 1.0352(3) 0.8030(2) 0.35955(11) 0.0464(11) Uani 1 1 d . . . . .
H11X H 1.0097 0.8124 0.3785 0.070 Uiso 1 1 calc GR . . . .
H11Y H 0.9890 0.7972 0.3453 0.070 Uiso 1 1 calc GR . . . .
H H 1.0721 0.8444 0.3541 0.070 Uiso 1 1 calc GR . . . .
C118 C 1.1261(3) 0.4900(3) 0.36840(9) 0.0428(10) Uani 1 1 d . . . . .
H11Z H 1.1635 0.5327 0.3655 0.064 Uiso 1 1 calc GR . . . .
HA H 1.1618 0.4459 0.3706 0.064 Uiso 1 1 calc GR . . . .
HB H 1.0913 0.4971 0.3858 0.064 Uiso 1 1 calc GR . . . .
C119 C 0.6782(3) 0.6761(3) 0.51344(10) 0.0447(10) Uani 1 1 d . . . . .
H11 H 0.6826 0.6321 0.5255 0.067 Uiso 1 1 calc GR . . . .
HC H 0.6501 0.7154 0.5244 0.067 Uiso 1 1 calc GR . . . .
HD H 0.7362 0.6920 0.5077 0.067 Uiso 1 1 calc GR . . . .
C120 C 0.9697(3) 0.2388(3) 0.37696(10) 0.0472(11) Uani 1 1 d . . . . .
H12C H 0.9437 0.2658 0.3609 0.071 Uiso 1 1 calc GR . . . .
H12D H 1.0128 0.2043 0.3695 0.071 Uiso 1 1 calc GR . . . .
H12E H 0.9977 0.2735 0.3901 0.071 Uiso 1 1 calc GR . . . .
C121 C 0.6422(3) 0.1593(3) 0.43278(11) 0.0497(11) Uani 1 1 d . . . . .
H12F H 0.6813 0.1209 0.4258 0.074 Uiso 1 1 calc GR . . . .
H12G H 0.5973 0.1372 0.4449 0.074 Uiso 1 1 calc GR . . . .
H12H H 0.6750 0.1951 0.4441 0.074 Uiso 1 1 calc GR . . . .
C122 C 0.5546(3) 0.1421(3) 0.38827(12) 0.0566(13) Uani 1 1 d . . . . .
H12I H 0.5284 0.1673 0.3718 0.085 Uiso 1 1 calc GR . . . .
H12J H 0.5095 0.1173 0.3994 0.085 Uiso 1 1 calc GR . . . .
H12K H 0.5966 0.1059 0.3813 0.085 Uiso 1 1 calc GR . . . .
C123 C 1.0019(3) 0.4495(3) 0.44307(12) 0.0532(12) Uani 1 1 d . . . . .
H12L H 0.9850 0.4758 0.4255 0.080 Uiso 1 1 calc GR . . . .
H12M H 1.0432 0.4107 0.4381 0.080 Uiso 1 1 calc GR . . . .
H12N H 1.0289 0.4838 0.4566 0.080 Uiso 1 1 calc GR . . . .
C124 C 0.5320(4) 0.2516(3) 0.41816(13) 0.0645(15) Uani 1 1 d . . . . .
H12O H 0.5605 0.2917 0.4285 0.097 Uiso 1 1 calc GR . . . .
H12P H 0.4922 0.2261 0.4312 0.097 Uiso 1 1 calc GR . . . .
H12Q H 0.4996 0.2716 0.4018 0.097 Uiso 1 1 calc GR . . . .
C125 C 0.3228(4) 0.3677(3) 0.50950(11) 0.0601(14) Uani 1 1 d . . . . .
H12R H 0.3813 0.3597 0.5170 0.090 Uiso 1 1 calc GR . . . .
H12S H 0.2850 0.3277 0.5159 0.090 Uiso 1 1 calc GR . . . .
H12T H 0.3004 0.4145 0.5168 0.090 Uiso 1 1 calc GR . . . .
C126 C 0.6690(3) 0.3313(3) 0.48921(15) 0.0654(17) Uani 1 1 d . . . . .
H12U H 0.6718 0.3247 0.4683 0.098 Uiso 1 1 calc GR . . . .
H12V H 0.6289 0.2954 0.4975 0.098 Uiso 1 1 calc GR . . . .
H12W H 0.7266 0.3241 0.4975 0.098 Uiso 1 1 calc GR . . . .
C127 C 0.6375(4) 0.4246(4) 0.52792(11) 0.0710(17) Uani 1 1 d . . . . .
H12X H 0.6963 0.4194 0.5355 0.106 Uiso 1 1 calc GR . . . .
H12Y H 0.5991 0.3899 0.5377 0.106 Uiso 1 1 calc GR . . . .
HE H 0.6170 0.4748 0.5313 0.106 Uiso 1 1 calc GR . . . .
C128 C 0.8417(3) 0.7510(2) 0.44651(10) 0.0395(9) Uani 1 1 d . . . . .
H12Z H 0.7991 0.7543 0.4309 0.059 Uiso 1 1 calc GR . . . .
HF H 0.8833 0.7913 0.4448 0.059 Uiso 1 1 calc GR . . . .
HG H 0.8120 0.7544 0.4651 0.059 Uiso 1 1 calc GR . . . .
C1 C -0.0448(6) 0.4097(8) 0.2180(3) 0.075(4) Uani 0.560(10) 1 d D U P A 1
H1A H -0.0509 0.4262 0.1980 0.113 Uiso 0.560(10) 1 calc GR . P A 1
H1B H -0.0628 0.4491 0.2311 0.113 Uiso 0.560(10) 1 calc GR . P A 1
H1C H -0.0813 0.3664 0.2212 0.113 Uiso 0.560(10) 1 calc GR . P A 1
C2 C 0.0497(5) 0.3899(6) 0.2239(2) 0.062(3) Uani 0.560(10) 1 d D U P A 1
H2A H 0.0546 0.3689 0.2435 0.074 Uiso 0.560(10) 1 calc R . P A 1
H2B H 0.0685 0.3520 0.2100 0.074 Uiso 0.560(10) 1 calc R . P A 1
C7 C -0.0626(8) 0.7229(12) 0.2104(4) 0.094(6) Uani 0.560(10) 1 d D U P A 1
H7A H -0.0887 0.7234 0.1911 0.141 Uiso 0.560(10) 1 calc GR . P A 1
H7B H -0.0653 0.7722 0.2187 0.141 Uiso 0.560(10) 1 calc GR . P A 1
H7C H -0.0943 0.6886 0.2227 0.141 Uiso 0.560(10) 1 calc GR . P A 1
C8 C 0.0301(8) 0.6989(12) 0.2082(3) 0.062(5) Uani 0.560(10) 1 d D U P A 1
H8A H 0.0623 0.7363 0.1970 0.075 Uiso 0.560(10) 1 calc R . P A 1
H8B H 0.0323 0.6525 0.1971 0.075 Uiso 0.560(10) 1 calc R . P A 1
C9 C 0.0758(8) 0.687(2) 0.2368(4) 0.099(9) Uani 0.560(10) 1 d D U P A 1
H9A H 0.0509 0.6439 0.2465 0.119 Uiso 0.560(10) 1 calc R . P A 1
H9B H 0.0654 0.7305 0.2493 0.119 Uiso 0.560(10) 1 calc R . P A 1
C1A C -0.0443(7) 0.4753(11) 0.2008(3) 0.081(5) Uani 0.440(10) 1 d D U P A 2
H1AA H -0.0657 0.4960 0.1827 0.121 Uiso 0.440(10) 1 calc GR . P A 2
H1AB H -0.0565 0.5095 0.2166 0.121 Uiso 0.440(10) 1 calc GR . P A 2
H1AC H -0.0733 0.4284 0.2045 0.121 Uiso 0.440(10) 1 calc GR . P A 2
C2A C 0.0518(6) 0.4631(8) 0.1986(2) 0.058(3) Uani 0.440(10) 1 d D U P A 2
H2AA H 0.0598 0.4203 0.1858 0.070 Uiso 0.440(10) 1 calc R . P A 2
H2AB H 0.0755 0.5060 0.1882 0.070 Uiso 0.440(10) 1 calc R . P A 2
C7A C -0.0669(9) 0.6709(19) 0.2090(5) 0.111(10) Uani 0.440(10) 1 d D U P A 2
H7AA H -0.0920 0.6770 0.1898 0.167 Uiso 0.440(10) 1 calc GR . P A 2
H7AB H -0.0837 0.7125 0.2212 0.167 Uiso 0.440(10) 1 calc GR . P A 2
H7AC H -0.0882 0.6253 0.2176 0.167 Uiso 0.440(10) 1 calc GR . P A 2
C8A C 0.0313(11) 0.6679(17) 0.2067(5) 0.077(8) Uani 0.440(10) 1 d D U P A 2
H8AA H 0.0487 0.6179 0.2006 0.092 Uiso 0.440(10) 1 calc R . P A 2
H8AB H 0.0504 0.7026 0.1915 0.092 Uiso 0.440(10) 1 calc R . P A 2
C9A C 0.0767(8) 0.6867(16) 0.2348(4) 0.063(6) Uani 0.440(10) 1 d D U P A 2
H9AA H 0.0641 0.7384 0.2398 0.076 Uiso 0.440(10) 1 calc R . P A 2
H9AB H 0.0532 0.6553 0.2503 0.076 Uiso 0.440(10) 1 calc R . P A 2
Br1B Br 0.60066(3) 0.54587(3) 0.33173(2) 0.04740(13) Uani 1 1 d . . . . .
C1B C 0.6517(3) 0.5878(2) 0.36737(10) 0.0444(10) Uani 1 1 d . . . . .
H1BA H 0.6540 0.6423 0.3653 0.053 Uiso 1 1 calc R . . . .
C2B C 0.7431(3) 0.5593(4) 0.37099(11) 0.0632(15) Uani 1 1 d . . . . .
H2BA H 0.7733 0.5896 0.3855 0.076 Uiso 1 1 calc R . . . .
H2BB H 0.7743 0.5647 0.3525 0.076 Uiso 1 1 calc R . . . .
C3B C 0.7461(4) 0.4796(4) 0.38028(12) 0.0729(18) Uani 1 1 d . . . . .
H3BA H 0.7248 0.4484 0.3643 0.088 Uiso 1 1 calc R . . . .
H3BB H 0.8068 0.4657 0.3842 0.088 Uiso 1 1 calc R . . . .
C4B C 0.6927(4) 0.4657(3) 0.40657(10) 0.0559(13) Uani 1 1 d . . . . .
H4BA H 0.7176 0.4925 0.4231 0.067 Uiso 1 1 calc R . . . .
H4BB H 0.6935 0.4126 0.4112 0.067 Uiso 1 1 calc R . . . .
C5B C 0.6004(3) 0.4904(3) 0.40172(11) 0.0558(13) Uani 1 1 d . . . . .
H5BA H 0.5739 0.4596 0.3865 0.067 Uiso 1 1 calc R . . . .
H5BB H 0.5670 0.4832 0.4197 0.067 Uiso 1 1 calc R . . . .
C6B C 0.5952(3) 0.5695(3) 0.39294(11) 0.0551(12) Uani 1 1 d . . . . .
H6BA H 0.6126 0.6005 0.4094 0.066 Uiso 1 1 calc R . . . .
H6BB H 0.5345 0.5815 0.3882 0.066 Uiso 1 1 calc R . . . .
N1B N 0.5498(4) 0.0410(4) 0.28968(13) 0.0828(15) Uani 1 1 d . . . . .
C7B C 0.6601(6) 0.1243(4) 0.31710(15) 0.097(3) Uani 1 1 d . . . . .
H7BA H 0.6631 0.1722 0.3075 0.146 Uiso 1 1 calc GR . . . .
H7BB H 0.7170 0.1008 0.3165 0.146 Uiso 1 1 calc GR . . . .
H7BC H 0.6424 0.1310 0.3372 0.146 Uiso 1 1 calc GR . . . .
C8B C 0.5973(4) 0.0782(3) 0.30236(13) 0.0634(14) Uani 1 1 d . . . . .

loop_
_atom_site_aniso_label
_atom_site_aniso_U_11
_atom_site_aniso_U_22
_atom_site_aniso_U_33
_atom_site_aniso_U_23
_atom_site_aniso_U_13
_atom_site_aniso_U_12
O1 0.0274(14) 0.0316(14) 0.076(2) 0.0141(16) 0.0098(13) 0.0018(12)
O2 0.0295(14) 0.0274(13) 0.0516(17) 0.0013(12) 0.0108(12) -0.0002(11)
O3 0.0265(13) 0.0296(13) 0.0441(15) 0.0033(12) 0.0047(11) -0.0025(10)
O4 0.0268(13) 0.0264(14) 0.0581(18) -0.0014(12) 0.0074(12) -0.0018(10)
O5 0.0252(12) 0.0203(11) 0.0371(13) 0.0032(11) -0.0021(11) -0.0018(9)
O6 0.0205(12) 0.0225(12) 0.0355(14) 0.0065(10) -0.0028(10) -0.0018(9)
O7 0.0209(12) 0.0215(12) 0.0336(13) -0.0041(10) 0.0030(10) -0.0008(9)
O8 0.0258(12) 0.0192(11) 0.0318(13) -0.0018(10) 0.0054(10) 0.0020(9)
O9 0.0197(12) 0.0208(11) 0.0370(14) -0.0011(10) -0.0007(10) -0.0026(9)
O10 0.0187(12) 0.0241(12) 0.0372(14) -0.0047(10) 0.0020(10) -0.0043(9)
O11 0.0201(12) 0.0241(13) 0.0464(15) 0.0001(11) -0.0013(11) 0.0064(10)
O12 0.0199(12) 0.0213(12) 0.0490(16) -0.0005(11) -0.0059(11) 0.0038(9)
C3 0.052(3) 0.057(3) 0.112(4) -0.019(3) -0.047(3) 0.014(2)
C4 0.046(2) 0.035(2) 0.051(3) -0.0069(18) -0.023(2) 0.0101(17)
C5 0.0237(19) 0.0313(19) 0.043(2) -0.0007(17) -0.0063(16) -0.0039(15)
C6 0.0227(17) 0.0230(17) 0.0355(19) -0.0043(15) -0.0055(15) -0.0006(13)
C10 0.029(2) 0.052(3) 0.049(2) 0.018(2) -0.0121(18) -0.0090(18)
C11 0.0234(19) 0.043(2) 0.045(2) 0.0105(18) -0.0070(16) -0.0007(16)
C12 0.0250(18) 0.0232(17) 0.0333(19) 0.0041(15) -0.0033(15) 0.0036(14)
C13 0.084(5) 0.123(6) 0.058(4) 0.019(4) 0.024(3) 0.044(4)
C14 0.069(4) 0.096(5) 0.047(3) -0.003(3) -0.001(3) 0.034(3)
C15 0.061(3) 0.100(5) 0.047(3) -0.003(3) 0.008(2) 0.039(3)
C16 0.059(3) 0.043(2) 0.036(2) 0.0026(19) 0.005(2) 0.020(2)
C17 0.034(2) 0.038(2) 0.033(2) 0.0030(17) 0.0041(17) 0.0060(17)
C18 0.0253(18) 0.0241(17) 0.0328(19) 0.0005(15) 0.0019(15) 0.0028(14)
C19 0.136(7) 0.102(6) 0.065(4) 0.005(4) 0.029(4) -0.013(5)
C20 0.094(4) 0.072(4) 0.065(3) 0.009(3) 0.005(3) -0.008(4)
C21 0.069(3) 0.045(3) 0.048(3) 0.001(2) 0.010(2) 0.010(2)
C22 0.056(3) 0.035(2) 0.040(2) -0.0011(17) -0.001(2) -0.0142(19)
C23 0.038(2) 0.037(2) 0.039(2) -0.0042(17) 0.0054(18) 0.0062(17)
C24 0.0300(19) 0.0216(17) 0.034(2) -0.0064(15) -0.0013(15) 0.0003(14)
C25 0.0165(15) 0.0194(16) 0.0316(18) 0.0028(14) -0.0030(14) -0.0018(12)
C26 0.0140(14) 0.0215(15) 0.0317(17) 0.0002(15) -0.0028(12) 0.0000(13)
C27 0.0134(15) 0.0218(16) 0.0324(18) 0.0005(14) -0.0038(13) 0.0001(12)
C28 0.0214(16) 0.0194(16) 0.0297(18) 0.0005(14) 0.0008(14) 0.0005(13)
C29 0.0241(17) 0.0170(15) 0.0345(18) -0.0051(14) -0.0022(15) 0.0006(13)
C30 0.0225(17) 0.0184(15) 0.0311(18) 0.0031(13) 0.0004(15) 0.0029(13)
C31 0.0229(17) 0.0160(16) 0.0279(18) 0.0008(13) -0.0026(14) 0.0004(13)
C32 0.0177(16) 0.0192(16) 0.042(2) -0.0055(15) -0.0054(15) 0.0036(13)
C33 0.0222(17) 0.0174(16) 0.0323(18) -0.0020(14) 0.0001(14) -0.0018(13)
C34 0.0261(18) 0.0233(17) 0.0314(19) -0.0007(15) 0.0031(15) -0.0020(14)
C35 0.0263(18) 0.0161(15) 0.0281(18) 0.0013(13) -0.0011(14) 0.0012(13)
C36 0.0195(16) 0.0225(16) 0.0289(18) -0.0008(14) 0.0037(14) 0.0014(13)
C37 0.0196(17) 0.0330(19) 0.035(2) -0.0030(16) -0.0001(14) -0.0031(14)
C38 0.0209(17) 0.0202(17) 0.0323(19) 0.0003(14) -0.0006(14) 0.0044(13)
C39 0.0173(15) 0.0282(17) 0.0316(17) 0.0009(16) 0.0010(13) -0.0053(14)
C40 0.0128(15) 0.0218(16) 0.0343(19) -0.0004(14) -0.0018(13) 0.0011(12)
C41 0.0174(15) 0.0267(17) 0.0344(19) 0.0041(16) -0.0025(13) -0.0036(14)
C42 0.0186(17) 0.036(2) 0.0341(19) -0.0001(16) -0.0030(14) -0.0025(14)
C43 0.0222(17) 0.0162(16) 0.0343(19) -0.0016(14) -0.0029(14) -0.0022(13)
C44 0.0194(16) 0.0357(19) 0.0300(19) 0.0012(15) 0.0029(14) -0.0029(14)
C45 0.0201(17) 0.0158(16) 0.0340(19) -0.0012(14) -0.0031(14) -0.0017(12)
C46 0.0148(16) 0.048(2) 0.0339(19) 0.0019(18) -0.0008(14) -0.0017(15)
C47 0.0180(16) 0.0216(16) 0.0313(18) -0.0038(14) 0.0002(14) 0.0012(12)
C48 0.0231(17) 0.0177(16) 0.0322(18) -0.0027(14) -0.0067(14) -0.0002(13)
C49 0.0227(17) 0.0190(15) 0.035(2) -0.0007(14) 0.0029(15) -0.0007(13)
C50 0.0159(15) 0.0278(17) 0.0340(17) -0.0026(16) -0.0001(13) 0.0006(14)
C51 0.0214(17) 0.0195(16) 0.0361(19) -0.0046(14) -0.0012(15) 0.0036(13)
C52 0.0174(16) 0.0236(17) 0.0347(19) -0.0016(14) 0.0012(14) 0.0041(13)
C53 0.0149(14) 0.0247(16) 0.0307(17) 0.0008(15) -0.0011(12) -0.0007(14)
C54 0.0236(18) 0.0172(16) 0.0312(19) 0.0033(14) -0.0001(14) 0.0016(13)
C55 0.0268(18) 0.0152(16) 0.0304(18) 0.0015(13) 0.0018(14) 0.0015(13)
C56 0.0281(18) 0.0272(18) 0.0348(19) -0.0026(16) 0.0020(16) -0.0020(15)
C57 0.0313(19) 0.0216(17) 0.033(2) -0.0038(14) -0.0021(15) -0.0018(14)
C58 0.0196(17) 0.0245(17) 0.0338(19) -0.0035(15) 0.0042(14) -0.0038(14)
C59 0.0143(14) 0.0242(16) 0.0356(19) 0.0003(15) -0.0007(12) -0.0013(13)
C60 0.0198(18) 0.037(2) 0.042(2) 0.0056(17) 0.0030(15) -0.0016(15)
C61 0.0214(17) 0.0190(16) 0.0322(19) -0.0010(14) -0.0050(14) -0.0010(13)
C62 0.040(2) 0.0235(18) 0.039(2) 0.0013(16) -0.0105(17) 0.0032(15)
C63 0.0252(18) 0.0294(18) 0.0351(19) 0.0007(15) 0.0021(15) -0.0035(15)
C64 0.0137(15) 0.041(2) 0.0338(18) 0.0013(18) 0.0004(13) -0.0032(15)
C65 0.0276(18) 0.0204(16) 0.0318(19) -0.0029(14) 0.0016(15) -0.0007(14)
C66 0.0238(18) 0.0265(18) 0.041(2) 0.0028(16) -0.0091(16) -0.0006(14)
C67 0.0185(16) 0.0342(18) 0.0353(18) 0.0013(17) 0.0005(14) 0.0000(15)
C68 0.0289(19) 0.0288(19) 0.041(2) 0.0005(17) -0.0051(16) 0.0021(15)
C69 0.0223(17) 0.0306(19) 0.036(2) -0.0007(16) -0.0007(16) -0.0029(14)
C70 0.0237(18) 0.0265(18) 0.036(2) -0.0043(15) -0.0008(15) -0.0011(14)
C71 0.0188(17) 0.0344(19) 0.037(2) 0.0020(16) -0.0024(15) -0.0032(14)
C72 0.0173(15) 0.0236(16) 0.0323(17) -0.0018(15) -0.0018(12) 0.0000(14)
C73 0.030(2) 0.0313(19) 0.039(2) 0.0072(16) -0.0002(17) -0.0005(15)
C74 0.0242(18) 0.0242(17) 0.0335(19) 0.0010(14) -0.0041(15) 0.0029(14)
C75 0.029(2) 0.0299(19) 0.044(2) 0.0003(17) -0.0054(17) 0.0005(16)
C76 0.0288(19) 0.0259(18) 0.0328(19) -0.0007(14) 0.0036(15) -0.0036(14)
C77 0.0187(16) 0.0231(17) 0.0323(18) -0.0035(14) 0.0002(14) 0.0025(13)
C78 0.0291(19) 0.0244(18) 0.037(2) -0.0047(15) -0.0002(15) -0.0021(14)
C79 0.0283(19) 0.0265(18) 0.042(2) 0.0046(16) -0.0106(17) 0.0042(15)
C80 0.0278(19) 0.031(2) 0.039(2) -0.0043(17) 0.0046(16) -0.0032(15)
C81 0.0277(19) 0.0274(19) 0.041(2) 0.0008(16) 0.0055(16) -0.0014(15)
C82 0.032(2) 0.0262(18) 0.038(2) 0.0027(15) -0.0082(16) -0.0017(15)
C83 0.0198(16) 0.0270(16) 0.0380(18) 0.0006(16) 0.0008(14) -0.0013(15)
C84 0.0228(18) 0.0322(19) 0.0328(18) 0.0032(15) 0.0011(15) -0.0004(14)
C85 0.0252(19) 0.0276(19) 0.052(2) -0.0041(17) -0.0037(17) -0.0008(15)
C86 0.025(2) 0.0312(19) 0.036(2) 0.0053(16) 0.0003(15) 0.0008(15)
C87 0.0266(19) 0.0311(19) 0.045(2) -0.0021(17) 0.0019(17) -0.0028(15)
C88 0.0257(18) 0.0156(15) 0.0350(19) -0.0027(14) -0.0093(15) 0.0013(13)
C89 0.0283(19) 0.0231(18) 0.043(2) 0.0022(16) -0.0087(16) 0.0006(14)
C90 0.0175(18) 0.039(2) 0.050(2) -0.0010(18) 0.0022(16) 0.0003(15)
C91 0.038(2) 0.0245(18) 0.042(2) 0.0000(16) 0.0093(17) -0.0002(16)
C92 0.0269(19) 0.0241(17) 0.0310(19) -0.0030(14) 0.0029(14) -0.0040(14)
C93 0.030(2) 0.047(2) 0.040(2) -0.0056(19) 0.0026(17) 0.0017(18)
C94 0.0248(19) 0.054(3) 0.047(2) 0.010(2) 0.0050(17) -0.0040(17)
C95 0.0257(18) 0.0207(16) 0.043(2) -0.0022(15) -0.0053(16) 0.0010(14)
C96 0.0255(19) 0.037(2) 0.059(3) -0.0051(19) 0.0061(18) -0.0044(16)
C97 0.0262(19) 0.034(2) 0.050(2) 0.0140(18) -0.0056(17) -0.0050(15)
C98 0.044(2) 0.053(3) 0.037(2) -0.004(2) -0.0072(19) 0.000(2)
C99 0.042(2) 0.029(2) 0.036(2) 0.0008(16) -0.0005(16) -0.0093(16)
C100 0.034(2) 0.0280(18) 0.037(2) 0.0010(15) -0.0010(17) -0.0020(16)
C101 0.0240(19) 0.040(2) 0.053(2) 0.0003(19) -0.0016(17) -0.0070(16)
C102 0.047(3) 0.035(2) 0.051(3) -0.0092(19) -0.003(2) -0.0047(18)
C103 0.0172(17) 0.038(2) 0.042(2) 0.0058(17) -0.0049(15) -0.0026(15)
C104 0.029(2) 0.034(2) 0.056(3) 0.0056(19) 0.0114(18) -0.0011(16)
C105 0.0243(19) 0.039(2) 0.046(2) 0.0123(18) 0.0066(17) -0.0036(16)
C106 0.039(2) 0.031(2) 0.048(2) -0.0050(18) -0.0059(17) -0.0082(17)
C107 0.0237(19) 0.044(2) 0.049(2) -0.0043(18) -0.0011(16) 0.0039(16)
C108 0.047(2) 0.036(2) 0.061(3) 0.013(2) 0.017(2) 0.007(2)
C109 0.033(2) 0.046(2) 0.048(2) 0.0167(19) -0.0028(19) 0.0086(19)
C110 0.039(2) 0.042(2) 0.048(2) 0.0074(19) -0.0018(19) 0.0096(18)
C111 0.035(2) 0.036(2) 0.053(3) 0.0029(19) 0.0113(19) 0.0009(17)
C112 0.026(2) 0.043(2) 0.071(3) 0.012(2) 0.000(2) -0.0036(17)
C113 0.028(2) 0.041(2) 0.072(3) 0.014(2) -0.004(2) -0.0073(17)
C114 0.032(2) 0.035(2) 0.080(3) 0.010(2) 0.005(2) -0.0022(17)
C115 0.055(3) 0.035(2) 0.050(2) -0.0126(19) 0.015(2) -0.0058(19)
C116 0.053(3) 0.041(2) 0.056(3) -0.006(2) -0.021(2) -0.002(2)
C117 0.028(2) 0.044(2) 0.068(3) 0.016(2) 0.005(2) 0.0005(18)
C118 0.024(2) 0.058(3) 0.046(2) 0.009(2) -0.0054(17) 0.0016(18)
C119 0.047(3) 0.043(2) 0.043(2) 0.0053(19) 0.000(2) -0.007(2)
C120 0.055(3) 0.043(2) 0.044(2) -0.002(2) 0.007(2) -0.012(2)
C121 0.041(2) 0.053(3) 0.055(3) 0.019(2) -0.008(2) 0.008(2)
C122 0.037(2) 0.054(3) 0.079(4) 0.023(3) -0.014(2) -0.014(2)
C123 0.028(2) 0.047(3) 0.085(3) -0.016(3) 0.009(2) -0.008(2)
C124 0.052(3) 0.073(4) 0.069(3) 0.025(3) 0.010(3) 0.027(3)
C125 0.053(3) 0.079(4) 0.048(3) 0.020(3) 0.008(2) -0.012(3)
C126 0.030(2) 0.036(2) 0.131(5) 0.018(3) -0.022(3) 0.0007(19)
C127 0.043(3) 0.121(5) 0.048(3) 0.019(3) -0.012(2) 0.000(3)
C128 0.035(2) 0.033(2) 0.050(2) 0.0005(18) 0.0084(18) 0.0002(17)
C1 0.034(4) 0.109(9) 0.083(8) -0.011(7) -0.005(4) -0.002(5)
C2 0.038(4) 0.073(6) 0.075(6) -0.008(5) -0.020(4) 0.003(4)
C7 0.040(6) 0.176(18) 0.066(8) 0.025(12) -0.008(5) 0.011(8)
C8 0.035(5) 0.108(14) 0.043(6) 0.018(6) -0.006(4) -0.011(6)
C9 0.031(6) 0.22(3) 0.046(8) 0.023(9) -0.006(5) 0.004(8)
C1A 0.037(6) 0.136(15) 0.070(8) -0.012(9) -0.025(5) 0.026(6)
C2A 0.035(5) 0.086(9) 0.054(6) -0.025(6) -0.021(4) 0.023(5)
C7A 0.023(6) 0.24(3) 0.075(11) 0.001(19) -0.019(6) -0.008(10)
C8A 0.030(6) 0.14(2) 0.065(9) 0.020(11) -0.016(5) -0.013(8)
C9A 0.022(5) 0.109(15) 0.059(10) 0.044(9) -0.009(5) -0.017(6)
Br1B 0.0515(3) 0.0465(2) 0.0442(2) 0.0031(2) -0.0128(2) 0.0041(2)
C1B 0.051(3) 0.034(2) 0.048(2) 0.0035(19) 0.000(2) -0.0017(19)
C2B 0.040(3) 0.101(5) 0.049(3) 0.010(3) -0.001(2) -0.010(3)
C3B 0.067(4) 0.099(5) 0.052(3) 0.002(3) -0.011(3) 0.047(3)
C4B 0.071(3) 0.049(3) 0.047(3) 0.003(2) -0.012(2) 0.016(2)
C5B 0.049(3) 0.072(3) 0.046(3) 0.020(2) -0.010(2) -0.016(3)
C6B 0.049(3) 0.062(3) 0.054(3) 0.006(2) 0.003(2) 0.022(2)
N1B 0.073(3) 0.086(4) 0.089(4) 0.001(3) -0.009(3) 0.001(3)
C7B 0.155(8) 0.075(4) 0.062(4) -0.006(3) 0.000(4) -0.033(5)
C8B 0.073(4) 0.052(3) 0.066(3) -0.004(3) 0.000(3) -0.001(3)

loop_
_atom_type_symbol
_atom_type_description
_atom_type_scat_dispersion_real
_atom_type_scat_dispersion_imag
_atom_type_scat_source
C C 0.0181 0.0091 'International Tables Vol C Tables 4.2.6.8 and 6.1.1.4'
H H 0.0000 0.0000 'International Tables Vol C Tables 4.2.6.8 and 6.1.1.4'
Br Br -0.6763 1.2805 'International Tables Vol C Tables 4.2.6.8 and 6.1.1.4'
N N 0.0311 0.0180 'International Tables Vol C Tables 4.2.6.8 and 6.1.1.4'
O O 0.0492 0.0322 'International Tables Vol C Tables 4.2.6.8 and 6.1.1.4'

loop_
_geom_angle_atom_site_label_1
_geom_angle_atom_site_label_2
_geom_angle_atom_site_label_3
_geom_angle
C97 O1 H1 109.5
C81 O2 H2 109.5
C63 O3 H3 109.5
C85 O4 H4 109.5
C43 O5 C74 117.8(3)
C25 O6 C74 115.4(3)
C47 O7 C92 115.9(3)
C55 O8 C92 116.8(3)
C33 O9 C70 117.7(3)
C58 O10 C70 115.2(3)
C52 O11 C66 114.8(3)
C32 O12 C66 116.8(3)
H3AA C3 H3AB 107.4
H3BC C3 H3BD 105.6
C4 C3 H3AA 108.4
C4 C3 H3AB 108.4
C4 C3 H3BC 104.3
C4 C3 H3BD 104.3
C2 C3 H3AA 108.4
C2 C3 H3AB 108.4
C2 C3 C4 115.6(5)
C2A C3 H3BC 104.3
C2A C3 H3BD 104.3
C2A C3 C4 131.9(7)
C3 C4 H4A 108.5
C3 C4 H4B 108.5
C3 C4 C5 114.9(4)
H4A C4 H4B 107.5
C5 C4 H4A 108.5
C5 C4 H4B 108.5
C4 C5 H5A 108.8
C4 C5 H5B 108.8
C4 C5 C6 114.0(4)
H5A C5 H5B 107.7
C6 C5 H5A 108.8
C6 C5 H5B 108.8
C5 C6 H6A 108.8
C5 C6 H6B 108.8
C5 C6 C61 113.8(3)
H6A C6 H6B 107.7
C61 C6 H6A 108.8
C61 C6 H6B 108.8
H10A C10 H10B 107.9
H10C C10 H10D 107.4
C11 C10 H10A 109.2
C11 C10 H10B 109.2
C11 C10 H10C 108.4
C11 C10 H10D 108.4
C11 C10 C9 112.2(8)
C9 C10 H10A 109.2
C9 C10 H10B 109.2
C9A C10 H10C 108.4
C9A C10 H10D 108.4
C9A C10 C11 115.7(9)
C10 C11 H11A 108.6
C10 C11 H11B 108.6
C10 C11 C12 114.7(4)
H11A C11 H11B 107.6
C12 C11 H11A 108.6
C12 C11 H11B 108.6
C11 C12 H12A 109.3
C11 C12 H12B 109.3
C11 C12 C38 111.8(3)
H12A C12 H12B 107.9
C38 C12 H12A 109.3
C38 C12 H12B 109.3
H13A C13 H13B 109.5
H13A C13 H13C 109.5
H13B C13 H13C 109.5
C14 C13 H13A 109.5
C14 C13 H13B 109.5
C14 C13 H13C 109.5
C13 C14 H14A 109.5
C13 C14 H14B 109.5
H14A C14 H14B 108.1
C15 C14 C13 110.9(6)
C15 C14 H14A 109.5
C15 C14 H14B 109.5
C14 C15 H15A 108.4
C14 C15 H15B 108.4
C14 C15 C16 115.4(5)
H15A C15 H15B 107.5
C16 C15 H15A 108.4
C16 C15 H15B 108.4
C15 C16 H16A 109.5
C15 C16 H16B 109.5
H16A C16 H16B 108.1
C17 C16 C15 110.8(4)
C17 C16 H16A 109.5
C17 C16 H16B 109.5
C16 C17 H17A 108.5
C16 C17 H17B 108.5
C16 C17 C18 114.9(3)
H17A C17 H17B 107.5
C18 C17 H17A 108.5
C18 C17 H17B 108.5
C17 C18 H18A 109.5
C17 C18 H18B 109.5
H18A C18 H18B 108.1
C28 C18 C17 110.7(3)
C28 C18 H18A 109.5
C28 C18 H18B 109.5
H19A C19 H19B 109.5
H19A C19 H19C 109.5
H19B C19 H19C 109.5
C20 C19 H19A 109.5
C20 C19 H19B 109.5
C20 C19 H19C 109.5
C19 C20 H20A 108.9
C19 C20 H20B 108.9
H20A C20 H20B 107.8
C21 C20 C19 113.2(6)
C21 C20 H20A 108.9
C21 C20 H20B 108.9
C20 C21 H21A 108.7
C20 C21 H21B 108.7
C20 C21 C22 114.3(5)
H21A C21 H21B 107.6
C22 C21 H21A 108.7
C22 C21 H21B 108.7
C21 C22 H22A 109.0
C21 C22 H22B 109.0
H22A C22 H22B 107.8
C23 C22 C21 112.9(4)
C23 C22 H22A 109.0
C23 C22 H22B 109.0
C22 C23 H23A 108.6
C22 C23 H23B 108.6
C22 C23 C24 114.9(4)
H23A C23 H23B 107.5
C24 C23 H23A 108.6
C24 C23 H23B 108.6
C23 C24 H24A 109.3
C23 C24 H24B 109.3
H24A C24 H24B 107.9
C51 C24 C23 111.8(3)
C51 C24 H24A 109.3
C51 C24 H24B 109.3
O6 C25 C27 120.7(3)
O6 C25 C53 117.5(3)
C27 C25 C53 121.8(3)
C27 C26 H26 118.6
C27 C26 C40 122.9(3)
C40 C26 H26 118.6
C25 C27 C61 120.8(3)
C26 C27 C25 117.7(3)
C26 C27 C61 121.3(3)
C18 C28 H28 106.8
C30 C28 C18 114.5(3)
C30 C28 H28 106.8
C30 C28 C36 108.1(3)
C36 C28 C18 113.3(3)
C36 C28 H28 106.8
C32 C29 C48 117.3(3)
C32 C29 C51 120.1(3)
C48 C29 C51 122.5(3)
C31 C30 C28 123.4(3)
C31 C30 C33 117.7(3)
C33 C30 C28 118.8(3)
C30 C31 H31 118.7
C30 C31 C54 122.6(3)
C54 C31 H31 118.7
O12 C32 C88 116.7(3)
C29 C32 O12 120.9(3)
C29 C32 C88 122.2(3)
O9 C33 C30 121.1(3)
O9 C33 C35 117.0(3)
C30 C33 C35 121.8(3)
C49 C34 C65 176.9(4)
C33 C35 C49 121.3(3)
C33 C35 C55 118.4(3)
C55 C35 C49 120.3(3)
C58 C36 C28 120.2(3)
C58 C36 C72 117.6(3)
C72 C36 C28 122.0(3)
C87 C37 C39 109.0(3)
C87 C37 C90 110.5(3)
C90 C37 C39 107.8(3)
C93 C37 C39 110.8(3)
C93 C37 C87 109.9(3)
C93 C37 C90 108.8(3)
C12 C38 H38 106.7
C40 C38 C12 113.5(3)
C40 C38 H38 106.7
C54 C38 C12 115.2(3)
C54 C38 H38 106.7
C54 C38 C40 107.5(3)
C41 C39 C37 117.3(3)
C44 C39 C37 123.0(3)
C44 C39 C41 119.6(3)
C26 C40 C38 121.6(3)
C47 C40 C26 117.4(3)
C47 C40 C38 120.9(3)
C59 C41 C39 177.1(4)
C46 C42 C60 123.4(3)
C46 C42 C71 116.8(3)
C71 C42 C60 119.8(3)
C45 C43 O5 120.8(3)
C45 C43 C88 122.2(3)
C88 C43 O5 116.8(3)
C84 C44 C39 175.8(4)
C43 C45 C48 117.3(3)
C43 C45 C61 120.3(3)
C48 C45 C61 122.3(3)
C42 C46 C64 179.7(5)
O7 C47 C53 117.2(3)
C40 C47 O7 121.0(3)
C40 C47 C53 121.7(3)
C29 C48 H48 118.5
C45 C48 C29 123.0(3)
C45 C48 H48 118.5
C34 C49 C35 177.7(4)
C52 C50 C83 120.2(3)
C58 C50 C52 119.0(3)
C58 C50 C83 120.7(3)
C24 C51 H51 107.2
C29 C51 C24 115.1(3)
C29 C51 H51 107.2
C29 C51 C77 107.6(3)
C77 C51 C24 112.1(3)
C77 C51 H51 107.2
O11 C52 C50 118.0(3)
O11 C52 C77 120.9(3)
C77 C52 C50 121.0(3)
C25 C53 C47 118.4(3)
C25 C53 C59 121.0(3)
C47 C53 C59 120.6(3)
C31 C54 C38 123.6(3)
C55 C54 C31 117.7(3)
C55 C54 C38 118.7(3)
O8 C55 C35 117.3(3)
O8 C55 C54 120.7(3)
C54 C55 C35 121.8(3)
C80 C56 C76 176.4(4)
C65 C57 C76 175.1(4)
O10 C58 C36 120.8(3)
O10 C58 C50 117.6(3)
C50 C58 C36 121.5(3)
C41 C59 C53 179.0(4)
C42 C60 C101 108.8(3)
C94 C60 C42 110.3(3)
C94 C60 C101 110.0(3)
C94 C60 C117 110.0(3)
C117 C60 C42 108.4(3)
C117 C60 C101 109.5(4)
C6 C61 C27 113.9(3)
C6 C61 H61 107.3
C27 C61 H61 107.3
C45 C61 C6 113.3(3)
C45 C61 C27 107.3(3)
C45 C61 H61 107.3
C79 C62 C82 178.3(5)
O3 C63 C69 109.8(3)
O3 C63 C98 109.0(3)
O3 C63 C128 106.5(3)
C69 C63 C98 109.4(3)
C69 C63 C128 110.2(3)
C128 C63 C98 111.8(3)
C46 C64 C67 118.1(4)
C46 C64 C103 123.7(3)
C67 C64 C103 118.2(3)
C34 C65 C78 116.6(3)
C57 C65 C34 118.8(3)
C57 C65 C78 124.6(3)
O11 C66 O12 112.4(3)
O11 C66 H66A 109.1
O11 C66 H66B 109.1
O12 C66 H66A 109.1
O12 C66 H66B 109.1
H66A C66 H66B 107.9
C83 C67 C64 178.7(4)
C75 C68 C82 178.2(5)
C71 C69 C63 178.2(4)
O9 C70 H70A 109.1
O9 C70 H70B 109.1
O10 C70 O9 112.4(3)
O10 C70 H70A 109.1
O10 C70 H70B 109.1
H70A C70 H70B 107.9
C69 C71 C42 177.6(4)
C36 C72 H72 118.5
C77 C72 C36 123.0(3)
C77 C72 H72 118.5
C86 C73 C97 176.0(4)
O5 C74 O6 111.3(3)
O5 C74 H74A 109.4
O5 C74 H74B 109.4
O6 C74 H74A 109.4
O6 C74 H74B 109.4
H74A C74 H74B 108.0
C68 C75 C85 176.4(4)
C56 C76 C91 117.8(3)
C57 C76 C56 120.4(3)
C57 C76 C91 121.8(3)
C52 C77 C51 119.8(3)
C72 C77 C51 122.4(3)
C72 C77 C52 117.7(3)
C96 C78 C65 109.1(3)
C96 C78 C99 109.8(3)
C99 C78 C65 107.5(3)
C106 C78 C65 109.7(3)
C106 C78 C96 110.4(3)
C106 C78 C99 110.3(3)
C62 C79 C89 119.4(4)
C62 C79 C109 123.2(4)
C89 C79 C109 117.5(3)
C56 C80 C81 178.8(4)
O2 C81 C80 109.7(3)
O2 C81 C104 104.9(3)
O2 C81 C119 109.9(3)
C80 C81 C104 109.5(3)
C80 C81 C119 110.3(3)
C119 C81 C104 112.4(3)
C62 C82 C68 119.8(4)
C62 C82 C100 122.2(4)
C68 C82 C100 118.1(3)
C67 C83 C50 175.9(4)
C44 C84 C86 120.9(3)
C44 C84 C105 122.2(3)
C86 C84 C105 117.0(3)
O4 C85 C75 111.2(3)
O4 C85 C116 109.8(4)
O4 C85 C123 105.1(3)
C75 C85 C116 109.4(3)
C75 C85 C123 109.7(4)
C123 C85 C116 111.6(4)
C73 C86 C84 177.7(4)
C37 C87 H87A 109.5
C37 C87 H87B 109.5
C37 C87 H87C 109.5
H87A C87 H87B 109.5
H87A C87 H87C 109.5
H87B C87 H87C 109.5
C32 C88 C95 121.5(3)
C43 C88 C32 118.0(3)
C43 C88 C95 120.4(3)
C95 C89 C79 176.3(4)
C37 C90 H90A 109.5
C37 C90 H90B 109.5
C37 C90 H90C 109.5
H90A C90 H90B 109.5
H90A C90 H90C 109.5
H90B C90 H90C 109.5
C76 C91 C111 108.1(3)
C108 C91 C76 110.6(3)
C108 C91 C111 109.4(4)
C108 C91 C115 110.0(4)
C115 C91 C76 107.9(3)
C115 C91 C111 110.8(3)
O7 C92 H92A 109.2
O7 C92 H92B 109.2
O8 C92 O7 112.1(3)
O8 C92 H92A 109.2
O8 C92 H92B 109.2
H92A C92 H92B 107.9
C37 C93 H93A 109.5
C37 C93 H93B 109.5
C37 C93 H93C 109.5
H93A C93 H93B 109.5
H93A C93 H93C 109.5
H93B C93 H93C 109.5
C60 C94 H94A 109.5
C60 C94 H94B 109.5
C60 C94 H94C 109.5
H94A C94 H94B 109.5
H94A C94 H94C 109.5
H94B C94 H94C 109.5
C89 C95 C88 178.6(4)
C78 C96 H96A 109.5
C78 C96 H96B 109.5
C78 C96 H96C 109.5
H96A C96 H96B 109.5
H96A C96 H96C 109.5
H96B C96 H96C 109.5
O1 C97 C73 110.6(3)
O1 C97 C126 104.6(4)
O1 C97 C127 110.0(4)
C73 C97 C126 109.9(4)
C73 C97 C127 109.4(4)
C127 C97 C126 112.3(5)
C63 C98 H98A 109.5
C63 C98 H98B 109.5
C63 C98 H98C 109.5
H98A C98 H98B 109.5
H98A C98 H98C 109.5
H98B C98 H98C 109.5
C78 C99 H99A 109.5
C78 C99 H99B 109.5
C78 C99 H99C 109.5
H99A C99 H99B 109.5
H99A C99 H99C 109.5
H99B C99 H99C 109.5
C102 C100 C82 110.3(3)
C102 C100 C110 109.3(3)
C102 C100 C120 109.1(3)
C110 C100 C82 109.3(3)
C110 C100 C120 110.2(4)
C120 C100 C82 108.7(3)
C60 C101 H10E 109.5
C60 C101 H10F 109.5
C60 C101 H10G 109.5
H10E C101 H10F 109.5
H10E C101 H10G 109.5
H10F C101 H10G 109.5
C100 C102 H10H 109.5
C100 C102 H10I 109.5
C100 C102 H10J 109.5
H10H C102 H10I 109.5
H10H C102 H10J 109.5
H10I C102 H10J 109.5
C64 C103 C118 109.9(3)
C107 C103 C64 107.8(3)
C107 C103 C113 109.9(4)
C107 C103 C118 109.7(3)
C113 C103 C64 109.6(3)
C113 C103 C118 109.9(3)
C81 C104 H10K 109.5
C81 C104 H10L 109.5
C81 C104 H10M 109.5
H10K C104 H10L 109.5
H10K C104 H10M 109.5
H10L C104 H10M 109.5
C112 C105 C84 110.7(3)
C112 C105 C114 109.4(4)
C114 C105 C84 108.9(3)
C125 C105 C84 108.4(4)
C125 C105 C112 109.7(4)
C125 C105 C114 109.7(4)
C78 C106 H10N 109.5
C78 C106 H10O 109.5
C78 C106 H10P 109.5
H10N C106 H10O 109.5
H10N C106 H10P 109.5
H10O C106 H10P 109.5
C103 C107 H10Q 109.5
C103 C107 H10R 109.5
C103 C107 H10S 109.5
H10Q C107 H10R 109.5
H10Q C107 H10S 109.5
H10R C107 H10S 109.5
C91 C108 H10T 109.5
C91 C108 H10U 109.5
C91 C108 H10V 109.5
H10T C108 H10U 109.5
H10T C108 H10V 109.5
H10U C108 H10V 109.5
C121 C109 C79 110.9(4)
C121 C109 C124 109.3(4)
C122 C109 C79 110.1(4)
C122 C109 C121 110.1(4)
C122 C109 C124 107.7(4)
C124 C109 C79 108.8(4)
C100 C110 H11C 109.5
C100 C110 H11D 109.5
C100 C110 H11E 109.5
H11C C110 H11D 109.5
H11C C110 H11E 109.5
H11D C110 H11E 109.5
C91 C111 H11F 109.5
C91 C111 H11G 109.5
C91 C111 H11H 109.5
H11F C111 H11G 109.5
H11F C111 H11H 109.5
H11G C111 H11H 109.5
C105 C112 H11I 109.5
C105 C112 H11J 109.5
C105 C112 H11K 109.5
H11I C112 H11J 109.5
H11I C112 H11K 109.5
H11J C112 H11K 109.5
C103 C113 H11L 109.5
C103 C113 H11M 109.5
C103 C113 H11N 109.5
H11L C113 H11M 109.5
H11L C113 H11N 109.5
H11M C113 H11N 109.5
C105 C114 H11O 109.5
C105 C114 H11P 109.5
C105 C114 H11Q 109.5
H11O C114 H11P 109.5
H11O C114 H11Q 109.5
H11P C114 H11Q 109.5
C91 C115 H11R 109.5
C91 C115 H11S 109.5
C91 C115 H11T 109.5
H11R C115 H11S 109.5
H11R C115 H11T 109.5
H11S C115 H11T 109.5
C85 C116 H11U 109.5
C85 C116 H11V 109.5
C85 C116 H11W 109.5
H11U C116 H11V 109.5
H11U C116 H11W 109.5
H11V C116 H11W 109.5
C60 C117 H11X 109.5
C60 C117 H11Y 109.5
C60 C117 H 109.5
H11X C117 H11Y 109.5
H11X C117 H 109.5
H11Y C117 H 109.5
C103 C118 H11Z 109.5
C103 C118 HA 109.5
C103 C118 HB 109.5
H11Z C118 HA 109.5
H11Z C118 HB 109.5
HA C118 HB 109.5
C81 C119 H11 109.5
C81 C119 HC 109.5
C81 C119 HD 109.5
H11 C119 HC 109.5
H11 C119 HD 109.5
HC C119 HD 109.5
C100 C120 H12C 109.5
C100 C120 H12D 109.5
C100 C120 H12E 109.5
H12C C120 H12D 109.5
H12C C120 H12E 109.5
H12D C120 H12E 109.5
C109 C121 H12F 109.5
C109 C121 H12G 109.5
C109 C121 H12H 109.5
H12F C121 H12G 109.5
H12F C121 H12H 109.5
H12G C121 H12H 109.5
C109 C122 H12I 109.5
C109 C122 H12J 109.5
C109 C122 H12K 109.5
H12I C122 H12J 109.5
H12I C122 H12K 109.5
H12J C122 H12K 109.5
C85 C123 H12L 109.5
C85 C123 H12M 109.5
C85 C123 H12N 109.5
H12L C123 H12M 109.5
H12L C123 H12N 109.5
H12M C123 H12N 109.5
C109 C124 H12O 109.5
C109 C124 H12P 109.5
C109 C124 H12Q 109.5
H12O C124 H12P 109.5
H12O C124 H12Q 109.5
H12P C124 H12Q 109.5
C105 C125 H12R 109.5
C105 C125 H12S 109.5
C105 C125 H12T 109.5
H12R C125 H12S 109.5
H12R C125 H12T 109.5
H12S C125 H12T 109.5
C97 C126 H12U 109.5
C97 C126 H12V 109.5
C97 C126 H12W 109.5
H12U C126 H12V 109.5
H12U C126 H12W 109.5
H12V C126 H12W 109.5
C97 C127 H12X 109.5
C97 C127 H12Y 109.5
C97 C127 HE 109.5
H12X C127 H12Y 109.5
H12X C127 HE 109.5
H12Y C127 HE 109.5
C63 C128 H12Z 109.5
C63 C128 HF 109.5
C63 C128 HG 109.5
H12Z C128 HF 109.5
H12Z C128 HG 109.5
HF C128 HG 109.5
H1A C1 H1B 109.5
H1A C1 H1C 109.5
H1B C1 H1C 109.5
C2 C1 H1A 109.5
C2 C1 H1B 109.5
C2 C1 H1C 109.5
C3 C2 C1 112.0(8)
C3 C2 H2A 109.2
C3 C2 H2B 109.2
C1 C2 H2A 109.2
C1 C2 H2B 109.2
H2A C2 H2B 107.9
H7A C7 H7B 109.5
H7A C7 H7C 109.5
H7B C7 H7C 109.5
C8 C7 H7A 109.5
C8 C7 H7B 109.5
C8 C7 H7C 109.5
C7 C8 H8A 108.5
C7 C8 H8B 108.5
C7 C8 C9 115.1(12)
H8A C8 H8B 107.5
C9 C8 H8A 108.5
C9 C8 H8B 108.5
C10 C9 H9A 109.1
C10 C9 H9B 109.1
C8 C9 C10 112.6(12)
C8 C9 H9A 109.1
C8 C9 H9B 109.1
H9A C9 H9B 107.8
H1AA C1A H1AB 109.5
H1AA C1A H1AC 109.5
H1AB C1A H1AC 109.5
C2A C1A H1AA 109.5
C2A C1A H1AB 109.5
C2A C1A H1AC 109.5
C3 C2A C1A 124.4(10)
C3 C2A H2AA 106.2
C3 C2A H2AB 106.2
C1A C2A H2AA 106.2
C1A C2A H2AB 106.2
H2AA C2A H2AB 106.4
H7AA C7A H7AB 109.5
H7AA C7A H7AC 109.5
H7AB C7A H7AC 109.5
C8A C7A H7AA 109.5
C8A C7A H7AB 109.5
C8A C7A H7AC 109.5
C7A C8A H8AA 109.0
C7A C8A H8AB 109.0
H8AA C8A H8AB 107.8
C9A C8A C7A 113.0(15)
C9A C8A H8AA 109.0
C9A C8A H8AB 109.0
C10 C9A C8A 113.1(15)
C10 C9A H9AA 109.0
C10 C9A H9AB 109.0
C8A C9A H9AA 109.0
C8A C9A H9AB 109.0
H9AA C9A H9AB 107.8
Br1B C1B H1BA 108.5
C2B C1B Br1B 109.4(3)
C2B C1B H1BA 108.5
C6B C1B Br1B 109.9(3)
C6B C1B H1BA 108.5
C6B C1B C2B 112.1(4)
C1B C2B H2BA 109.0
C1B C2B H2BB 109.0
C1B C2B C3B 112.8(4)
H2BA C2B H2BB 107.8
C3B C2B H2BA 109.0
C3B C2B H2BB 109.0
C2B C3B H3BA 109.2
C2B C3B H3BB 109.2
H3BA C3B H3BB 107.9
C4B C3B C2B 112.2(5)
C4B C3B H3BA 109.2
C4B C3B H3BB 109.2
C3B C4B H4BA 109.6
C3B C4B H4BB 109.6
C3B C4B C5B 110.4(4)
H4BA C4B H4BB 108.1
C5B C4B H4BA 109.6
C5B C4B H4BB 109.6
C4B C5B H5BA 109.2
C4B C5B H5BB 109.2
H5BA C5B H5BB 107.9
C6B C5B C4B 112.2(4)
C6B C5B H5BA 109.2
C6B C5B H5BB 109.2
C1B C6B H6BA 108.9
C1B C6B H6BB 108.9
C5B C6B C1B 113.2(4)
C5B C6B H6BA 108.9
C5B C6B H6BB 108.9
H6BA C6B H6BB 107.7
H7BA C7B H7BB 109.5
H7BA C7B H7BC 109.5
H7BB C7B H7BC 109.5
C8B C7B H7BA 109.5
C8B C7B H7BB 109.5
C8B C7B H7BC 109.5
N1B C8B C7B 177.0(7)

loop_
_geom_bond_atom_site_label_1
_geom_bond_atom_site_label_2
_geom_bond_distance
O1 H1 0.8400
O1 C97 1.425(5)
O2 H2 0.8400
O2 C81 1.435(5)
O3 H3 0.8400
O3 C63 1.443(4)
O4 H4 0.8400
O4 C85 1.431(5)
O5 C43 1.396(4)
O5 C74 1.412(4)
O6 C25 1.385(4)
O6 C74 1.421(4)
O7 C47 1.391(4)
O7 C92 1.418(4)
O8 C55 1.385(4)
O8 C92 1.418(4)
O9 C33 1.392(4)
O9 C70 1.421(4)
O10 C58 1.385(4)
O10 C70 1.412(4)
O11 C52 1.392(4)
O11 C66 1.410(5)
O12 C32 1.398(4)
O12 C66 1.426(4)
C3 H3AA 0.9900
C3 H3AB 0.9900
C3 H3BC 0.9900
C3 H3BD 0.9900
C3 C4 1.500(6)
C3 C2 1.420(10)
C3 C2A 1.363(10)
C4 H4A 0.9900
C4 H4B 0.9900
C4 C5 1.515(6)
C5 H5A 0.9900
C5 H5B 0.9900
C5 C6 1.522(5)
C6 H6A 0.9900
C6 H6B 0.9900
C6 C61 1.532(5)
C10 H10A 0.9900
C10 H10B 0.9900
C10 H10C 0.9900
C10 H10D 0.9900
C10 C11 1.512(6)
C10 C9 1.534(13)
C10 C9A 1.511(14)
C11 H11A 0.9900
C11 H11B 0.9900
C11 C12 1.527(5)
C12 H12A 0.9900
C12 H12B 0.9900
C12 C38 1.528(5)
C13 H13A 0.9800
C13 H13B 0.9800
C13 H13C 0.9800
C13 C14 1.523(9)
C14 H14A 0.9900
C14 H14B 0.9900
C14 C15 1.452(8)
C15 H15A 0.9900
C15 H15B 0.9900
C15 C16 1.561(7)
C16 H16A 0.9900
C16 H16B 0.9900
C16 C17 1.509(6)
C17 H17A 0.9900
C17 H17B 0.9900
C17 C18 1.529(5)
C18 H18A 0.9900
C18 H18B 0.9900
C18 C28 1.527(5)
C19 H19A 0.9800
C19 H19B 0.9800
C19 H19C 0.9800
C19 C20 1.550(9)
C20 H20A 0.9900
C20 H20B 0.9900
C20 C21 1.454(8)
C21 H21A 0.9900
C21 H21B 0.9900
C21 C22 1.531(7)
C22 H22A 0.9900
C22 H22B 0.9900
C22 C23 1.495(6)
C23 H23A 0.9900
C23 H23B 0.9900
C23 C24 1.529(6)
C24 H24A 0.9900
C24 H24B 0.9900
C24 C51 1.526(5)
C25 C27 1.390(5)
C25 C53 1.397(5)
C26 H26 0.9500
C26 C27 1.387(5)
C26 C40 1.405(5)
C27 C61 1.534(5)
C28 H28 1.0000
C28 C30 1.525(5)
C28 C36 1.526(5)
C29 C32 1.382(5)
C29 C48 1.402(5)
C29 C51 1.515(5)
C30 C31 1.389(5)
C30 C33 1.393(5)
C31 H31 0.9500
C31 C54 1.400(5)
C32 C88 1.399(5)
C33 C35 1.393(5)
C34 C49 1.203(5)
C34 C65 1.434(5)
C35 C49 1.428(5)
C35 C55 1.396(5)
C36 C58 1.393(5)
C36 C72 1.393(5)
C37 C39 1.541(5)
C37 C87 1.528(5)
C37 C90 1.536(5)
C37 C93 1.526(6)
C38 H38 1.0000
C38 C40 1.525(5)
C38 C54 1.521(5)
C39 C41 1.431(5)
C39 C44 1.317(5)
C40 C47 1.387(5)
C41 C59 1.208(5)
C42 C46 1.303(6)
C42 C60 1.532(5)
C42 C71 1.447(5)
C43 C45 1.390(5)
C43 C88 1.395(5)
C44 C84 1.313(5)
C45 C48 1.390(5)
C45 C61 1.526(5)
C46 C64 1.324(6)
C47 C53 1.404(5)
C48 H48 0.9500
C50 C52 1.403(5)
C50 C58 1.391(5)
C50 C83 1.431(5)
C51 H51 1.0000
C51 C77 1.526(5)
C52 C77 1.397(5)
C53 C59 1.428(5)
C54 C55 1.385(5)
C56 C76 1.443(5)
C56 C80 1.199(5)
C57 C65 1.300(5)
C57 C76 1.320(5)
C60 C94 1.520(6)
C60 C101 1.541(6)
C60 C117 1.528(6)
C61 H61 1.0000
C62 C79 1.311(6)
C62 C82 1.317(6)
C63 C69 1.476(5)
C63 C98 1.518(6)
C63 C128 1.505(5)
C64 C67 1.438(5)
C64 C103 1.528(6)
C65 C78 1.547(5)
C66 H66A 0.9900
C66 H66B 0.9900
C67 C83 1.194(5)
C68 C75 1.206(6)
C68 C82 1.436(5)
C69 C71 1.196(5)
C70 H70A 0.9900
C70 H70B 0.9900
C72 H72 0.9500
C72 C77 1.392(5)
C73 C86 1.202(6)
C73 C97 1.481(6)
C74 H74A 0.9900
C74 H74B 0.9900
C75 C85 1.479(6)
C76 C91 1.535(5)
C78 C96 1.529(5)
C78 C99 1.530(5)
C78 C106 1.526(5)
C79 C89 1.438(5)
C79 C109 1.542(6)
C80 C81 1.479(5)
C81 C104 1.523(5)
C81 C119 1.520(6)
C82 C100 1.539(6)
C84 C86 1.434(5)
C84 C105 1.549(5)
C85 C116 1.524(6)
C85 C123 1.516(6)
C87 H87A 0.9800
C87 H87B 0.9800
C87 H87C 0.9800
C88 C95 1.429(5)
C89 C95 1.196(5)
C90 H90A 0.9800
C90 H90B 0.9800
C90 H90C 0.9800
C91 C108 1.519(6)
C91 C111 1.544(6)
C91 C115 1.529(6)
C92 H92A 0.9900
C92 H92B 0.9900
C93 H93A 0.9800
C93 H93B 0.9800
C93 H93C 0.9800
C94 H94A 0.9800
C94 H94B 0.9800
C94 H94C 0.9800
C96 H96A 0.9800
C96 H96B 0.9800
C96 H96C 0.9800
C97 C126 1.528(7)
C97 C127 1.507(7)
C98 H98A 0.9800
C98 H98B 0.9800
C98 H98C 0.9800
C99 H99A 0.9800
C99 H99B 0.9800
C99 H99C 0.9800
C100 C102 1.525(6)
C100 C110 1.526(6)
C100 C120 1.530(6)
C101 H10E 0.9800
C101 H10F 0.9800
C101 H10G 0.9800
C102 H10H 0.9800
C102 H10I 0.9800
C102 H10J 0.9800
C103 C107 1.526(6)
C103 C113 1.527(6)
C103 C118 1.529(5)
C104 H10K 0.9800
C104 H10L 0.9800
C104 H10M 0.9800
C105 C112 1.521(6)
C105 C114 1.532(6)
C105 C125 1.515(6)
C106 H10N 0.9800
C106 H10O 0.9800
C106 H10P 0.9800
C107 H10Q 0.9800
C107 H10R 0.9800
C107 H10S 0.9800
C108 H10T 0.9800
C108 H10U 0.9800
C108 H10V 0.9800
C109 C121 1.524(6)
C109 C122 1.514(7)
C109 C124 1.527(7)
C110 H11C 0.9800
C110 H11D 0.9800
C110 H11E 0.9800
C111 H11F 0.9800
C111 H11G 0.9800
C111 H11H 0.9800
C112 H11I 0.9800
C112 H11J 0.9800
C112 H11K 0.9800
C113 H11L 0.9800
C113 H11M 0.9800
C113 H11N 0.9800
C114 H11O 0.9800
C114 H11P 0.9800
C114 H11Q 0.9800
C115 H11R 0.9800
C115 H11S 0.9800
C115 H11T 0.9800
C116 H11U 0.9800
C116 H11V 0.9800
C116 H11W 0.9800
C117 H11X 0.9800
C117 H11Y 0.9800
C117 H 0.9800
C118 H11Z 0.9800
C118 HA 0.9800
C118 HB 0.9800
C119 H11 0.9800
C119 HC 0.9800
C119 HD 0.9800
C120 H12C 0.9800
C120 H12D 0.9800
C120 H12E 0.9800
C121 H12F 0.9800
C121 H12G 0.9800
C121 H12H 0.9800
C122 H12I 0.9800
C122 H12J 0.9800
C122 H12K 0.9800
C123 H12L 0.9800
C123 H12M 0.9800
C123 H12N 0.9800
C124 H12O 0.9800
C124 H12P 0.9800
C124 H12Q 0.9800
C125 H12R 0.9800
C125 H12S 0.9800
C125 H12T 0.9800
C126 H12U 0.9800
C126 H12V 0.9800
C126 H12W 0.9800
C127 H12X 0.9800
C127 H12Y 0.9800
C127 HE 0.9800
C128 H12Z 0.9800
C128 HF 0.9800
C128 HG 0.9800
C1 H1A 0.9800
C1 H1B 0.9800
C1 H1C 0.9800
C1 C2 1.530(11)
C2 H2A 0.9900
C2 H2B 0.9900
C7 H7A 0.9800
C7 H7B 0.9800
C7 H7C 0.9800
C7 C8 1.502(13)
C8 H8A 0.9900
C8 H8B 0.9900
C8 C9 1.521(14)
C9 H9A 0.9900
C9 H9B 0.9900
C1A H1AA 0.9800
C1A H1AB 0.9800
C1A H1AC 0.9800
C1A C2A 1.508(12)
C2A H2AA 0.9900
C2A H2AB 0.9900
C7A H7AA 0.9800
C7A H7AB 0.9800
C7A H7AC 0.9800
C7A C8A 1.524(16)
C8A H8AA 0.9900
C8A H8AB 0.9900
C8A C9A 1.521(17)
C9A H9AA 0.9900
C9A H9AB 0.9900
Br1B C1B 1.985(5)
C1B H1BA 1.0000
C1B C2B 1.515(7)
C1B C6B 1.511(7)
C2B H2BA 0.9900
C2B H2BB 0.9900
C2B C3B 1.516(9)
C3B H3BA 0.9900
C3B H3BB 0.9900
C3B C4B 1.495(8)
C4B H4BA 0.9900
C4B H4BB 0.9900
C4B C5B 1.514(7)
C5B H5BA 0.9900
C5B H5BB 0.9900
C5B C6B 1.499(7)
C6B H6BA 0.9900
C6B H6BB 0.9900
N1B C8B 1.160(8)
C7B H7BA 0.9800
C7B H7BB 0.9800
C7B H7BC 0.9800
C7B C8B 1.455(9)

loop_
_geom_torsion_atom_site_label_1
_geom_torsion_atom_site_label_2
_geom_torsion_atom_site_label_3
_geom_torsion_atom_site_label_4
_geom_torsion
O5 C43 C45 C48 -173.9(3)
O5 C43 C45 C61 9.3(5)
O5 C43 C88 C32 173.3(3)
O5 C43 C88 C95 -7.5(5)
O6 C25 C27 C26 176.8(3)
O6 C25 C27 C61 -7.3(5)
O6 C25 C53 C47 -175.6(3)
O6 C25 C53 C59 5.6(4)
O7 C47 C53 C25 176.8(3)
O7 C47 C53 C59 -4.3(4)
O9 C33 C35 C49 -5.6(5)
O9 C33 C35 C55 175.7(3)
O11 C52 C77 C51 4.3(5)
O11 C52 C77 C72 -179.6(3)
O12 C32 C88 C43 -174.4(3)
O12 C32 C88 C95 6.4(5)
C3 C4 C5 C6 -178.5(4)
C4 C3 C2 C1 -173.2(7)
C4 C3 C2A C1A 177.3(11)
C4 C5 C6 C61 172.3(3)
C5 C6 C61 C27 -63.0(4)
C5 C6 C61 C45 173.9(3)
C10 C11 C12 C38 -173.9(3)
C11 C10 C9 C8 165.7(18)
C11 C10 C9A C8A -171.8(17)
C11 C12 C38 C40 69.6(4)
C11 C12 C38 C54 -165.9(3)
C12 C38 C40 C26 38.8(4)
C12 C38 C40 C47 -145.6(3)
C12 C38 C54 C31 -34.9(5)
C12 C38 C54 C55 148.6(3)
C13 C14 C15 C16 176.5(5)
C14 C15 C16 C17 -177.5(5)
C15 C16 C17 C18 164.9(4)
C16 C17 C18 C28 173.3(3)
C17 C18 C28 C30 166.0(3)
C17 C18 C28 C36 -69.3(4)
C18 C28 C30 C31 33.2(4)
C18 C28 C30 C33 -150.2(3)
C18 C28 C36 C58 145.8(3)
C18 C28 C36 C72 -38.1(4)
C19 C20 C21 C22 -179.8(5)
C20 C21 C22 C23 172.0(5)
C21 C22 C23 C24 177.0(4)
C22 C23 C24 C51 -172.8(3)
C23 C24 C51 C29 -174.1(3)
C23 C24 C51 C77 62.6(4)
C24 C51 C77 C52 -146.3(3)
C24 C51 C77 C72 37.8(5)
C25 O6 C74 O5 -91.6(3)
C25 C27 C61 C6 150.3(3)
C25 C27 C61 C45 -83.4(4)
C26 C27 C61 C6 -33.8(4)
C26 C27 C61 C45 92.5(4)
C26 C40 C47 O7 -179.4(3)
C26 C40 C47 C53 -2.0(5)
C27 C25 C53 C47 2.4(5)
C27 C25 C53 C59 -176.4(3)
C27 C26 C40 C38 179.1(3)
C27 C26 C40 C47 3.3(4)
C28 C30 C31 C54 177.2(3)
C28 C30 C33 O9 7.6(5)
C28 C30 C33 C35 -177.0(3)
C28 C36 C58 O10 -5.1(5)
C28 C36 C58 C50 176.4(3)
C28 C36 C72 C77 -178.5(3)
C29 C32 C88 C43 0.9(5)
C29 C32 C88 C95 -178.3(3)
C29 C51 C77 C52 86.3(4)
C29 C51 C77 C72 -89.7(4)
C30 C28 C36 C58 -86.2(4)
C30 C28 C36 C72 90.0(4)
C30 C31 C54 C38 -177.4(3)
C30 C31 C54 C55 -0.8(5)
C30 C33 C35 C49 178.7(3)
C30 C33 C35 C55 0.0(5)
C31 C30 C33 O9 -175.7(3)
C31 C30 C33 C35 -0.2(5)
C31 C54 C55 O8 177.0(3)
C31 C54 C55 C35 0.6(5)
C32 O12 C66 O11 -92.2(4)
C32 C29 C48 C45 -1.8(5)
C32 C29 C51 C24 152.0(3)
C32 C29 C51 C77 -82.3(4)
C33 O9 C70 O10 92.4(4)
C33 C30 C31 C54 0.6(5)
C33 C35 C55 O8 -176.7(3)
C33 C35 C55 C54 -0.3(5)
C34 C65 C78 C96 -59.8(4)
C34 C65 C78 C99 59.2(4)
C34 C65 C78 C106 179.2(3)
C36 C28 C30 C31 -94.2(4)
C36 C28 C30 C33 82.4(4)
C36 C72 C77 C51 179.0(3)
C36 C72 C77 C52 3.0(5)
C38 C40 C47 O7 4.7(5)
C38 C40 C47 C53 -177.8(3)
C38 C54 C55 O8 -6.3(5)
C38 C54 C55 C35 177.4(3)
C40 C26 C27 C25 -1.7(4)
C40 C26 C27 C61 -177.7(3)
C40 C38 C54 C31 92.8(4)
C40 C38 C54 C55 -83.7(4)
C40 C47 C53 C25 -0.7(5)
C40 C47 C53 C59 178.1(3)
C43 O5 C74 O6 91.1(3)
C43 C45 C48 C29 0.8(5)
C43 C45 C61 C6 -153.2(3)
C43 C45 C61 C27 80.1(4)
C44 C84 C105 C112 -0.2(6)
C44 C84 C105 C114 120.2(4)
C44 C84 C105 C125 -120.5(4)
C45 C43 C88 C32 -2.0(5)
C45 C43 C88 C95 177.2(3)
C46 C42 C60 C94 3.1(5)
C46 C42 C60 C101 -117.5(4)
C46 C42 C60 C117 123.5(4)
C46 C64 C103 C107 -113.0(4)
C46 C64 C103 C113 127.4(4)
C46 C64 C103 C118 6.5(5)
C47 O7 C92 O8 91.1(3)
C48 C29 C32 O12 176.0(3)
C48 C29 C32 C88 0.9(5)
C48 C29 C51 C24 -32.5(4)
C48 C29 C51 C77 93.3(4)
C48 C45 C61 C6 30.2(4)
C48 C45 C61 C27 -96.5(4)
C49 C35 C55 O8 4.6(5)
C49 C35 C55 C54 -179.0(3)
C50 C52 C77 C51 -177.8(3)
C50 C52 C77 C72 -1.7(5)
C51 C29 C32 O12 -8.3(5)
C51 C29 C32 C88 176.7(3)
C51 C29 C48 C45 -177.4(3)
C52 O11 C66 O12 93.1(3)
C52 C50 C58 O10 -177.4(3)
C52 C50 C58 C36 1.1(5)
C53 C25 C27 C26 -1.2(5)
C53 C25 C27 C61 174.8(3)
C54 C38 C40 C26 -89.9(4)
C54 C38 C40 C47 85.8(4)
C55 O8 C92 O7 -94.1(3)
C56 C76 C91 C108 -176.9(4)
C56 C76 C91 C111 -57.1(5)
C56 C76 C91 C115 62.8(4)
C57 C65 C78 C96 120.8(4)
C57 C65 C78 C99 -120.2(4)
C57 C65 C78 C106 -0.2(5)
C57 C76 C91 C108 2.6(5)
C57 C76 C91 C111 122.4(4)
C57 C76 C91 C115 -117.7(4)
C58 O10 C70 O9 -92.3(4)
C58 C36 C72 C77 -2.2(5)
C58 C50 C52 O11 177.7(3)
C58 C50 C52 C77 -0.3(5)
C61 C45 C48 C29 177.5(3)
C62 C79 C109 C121 -4.5(6)
C62 C79 C109 C122 -126.6(4)
C62 C79 C109 C124 115.7(5)
C62 C82 C100 C102 3.2(5)
C62 C82 C100 C110 -116.9(4)
C62 C82 C100 C120 122.8(4)
C66 O11 C52 C50 99.2(4)
C66 O11 C52 C77 -82.8(4)
C66 O12 C32 C29 83.3(4)
C66 O12 C32 C88 -101.4(4)
C67 C64 C103 C107 65.8(4)
C67 C64 C103 C113 -53.8(5)
C67 C64 C103 C118 -174.6(3)
C68 C82 C100 C102 -176.7(4)
C68 C82 C100 C110 63.1(5)
C68 C82 C100 C120 -57.2(5)
C70 O9 C33 C30 -83.4(4)
C70 O9 C33 C35 100.9(4)
C70 O10 C58 C36 82.7(4)
C70 O10 C58 C50 -98.7(4)
C71 C42 C60 C94 -176.3(3)
C71 C42 C60 C101 63.0(4)
C71 C42 C60 C117 -55.9(5)
C72 C36 C58 O10 178.6(3)
C72 C36 C58 C50 0.1(5)
C74 O5 C43 C45 -85.5(4)
C74 O5 C43 C88 99.2(4)
C74 O6 C25 C27 85.6(4)
C74 O6 C25 C53 -96.3(3)
C83 C50 C52 O11 -5.9(5)
C83 C50 C52 C77 176.2(3)
C83 C50 C58 O10 6.1(5)
C83 C50 C58 C36 -175.3(3)
C86 C84 C105 C112 -179.7(4)
C86 C84 C105 C114 -59.3(5)
C86 C84 C105 C125 60.0(5)
C87 C37 C39 C41 -54.8(4)
C87 C37 C39 C44 127.6(4)
C88 C43 C45 C48 1.2(5)
C88 C43 C45 C61 -175.6(3)
C89 C79 C109 C121 175.5(4)
C89 C79 C109 C122 53.4(5)
C89 C79 C109 C124 -64.3(5)
C90 C37 C39 C41 65.3(4)
C90 C37 C39 C44 -112.4(4)
C92 O7 C47 C40 -80.7(4)
C92 O7 C47 C53 101.8(3)
C92 O8 C55 C35 -98.6(4)
C92 O8 C55 C54 84.9(4)
C93 C37 C39 C41 -175.8(3)
C93 C37 C39 C44 6.5(5)
C2 C3 C4 C5 -77.9(7)
C7 C8 C9 C10 -170(2)
C9 C10 C11 C12 -170.0(15)
C2A C3 C4 C5 -176.8(10)
C7A C8A C9A C10 174(2)
C9A C10 C11 C12 -169.9(12)
Br1B C1B C2B C3B -73.4(5)
Br1B C1B C6B C5B 72.8(5)
C1B C2B C3B C4B -53.0(6)
C2B C1B C6B C5B -49.1(6)
C2B C3B C4B C5B 55.7(6)
C3B C4B C5B C6B -55.8(6)
C4B C5B C6B C1B 53.1(6)
C6B C1B C2B C3B 48.7(6)
